data_1502720
loop_
_publ_author_name
'Matsuo, Yutaka'
'Lacher, Sebastian'
'Sakamoto, Aiko'
'Matsuo, Keiko'
'Nakamura, Eiichi'

_publ_contact_author 'MATSUO, Yutaka'
_publ_section_title
;
 Conical Pentaaryl[60]fullerene Thiols: Self-Assembled Monolayers on Gold
 and Photocurrent Generating Property
;
_journal_issue 41
_journal_name_full 'The Journal of Physical Chemistry C'
_journal_page_first 17741
_journal_paper_doi 10.1021/jp1059402
_journal_volume 114
_journal_year 2010
_chemical_compound_source 'synthesis as described'
_chemical_formula_moiety 'C266 H120 O2 S4'
_chemical_formula_sum 'C266 H120 O2 S4'
_chemical_formula_weight 3475.86
_chemical_name_systematic
;
 C60biph5hexSAc_CS2_2
;
_space_group_IT_number 2
_symmetry_cell_setting triclinic
_symmetry_Int_Tables_number 2
_symmetry_space_group_name_Hall '-P 1'
_symmetry_space_group_name_H-M 'P -1'
_atom_sites_solution_hydrogens geom
_atom_sites_solution_primary direct
_atom_sites_solution_secondary difmap
_audit_creation_date 2007-06-21T20:50:09-00:00
_cell_angle_alpha 99.68
_cell_angle_beta 104.3
_cell_angle_gamma 90.07
_cell_formula_units_Z 2
_cell_length_a 17.009
_cell_length_b 22.21
_cell_length_c 22.825
_cell_measurement_reflns_used 145591
_cell_measurement_temperature 173(2)
_cell_measurement_theta_max 27.48
_cell_measurement_theta_min 3
_cell_measurement_wavelength 0.71073
_cell_volume 8228.216
_computing_molecular_graphics 'Ortep-3 for Windows (Farrugia, 1997)'
_computing_structure_refinement 'SHELXL-97 (Sheldrick, 1997)'
_computing_structure_solution 'SHELXS-86 (Sheldrick, 1986)'
_diffrn_ambient_temperature 173(2)
_diffrn_measured_fraction_theta_full 0.972
_diffrn_measured_fraction_theta_max 0.972
_diffrn_measurement_device_type 'Imaging Plate'
_diffrn_measurement_method oscillation
_diffrn_radiation_monochromator graphite
_diffrn_radiation_probe x-ray
_diffrn_radiation_type MoK\a
_diffrn_radiation_wavelength 0.71073
_diffrn_reflns_av_R_equivalents 0.1959
_diffrn_reflns_av_unetI/netI 0.2307
_diffrn_reflns_limit_h_max 22
_diffrn_reflns_limit_h_min -21
_diffrn_reflns_limit_k_max 28
_diffrn_reflns_limit_k_min -28
_diffrn_reflns_limit_l_max 29
_diffrn_reflns_limit_l_min -29
_diffrn_reflns_number 145591
_diffrn_reflns_theta_full 27.48
_diffrn_reflns_theta_max 27.48
_diffrn_reflns_theta_min 3
_diffrn_standards_decay_% NA
_diffrn_standards_interval_count NA
_diffrn_standards_number NA
_exptl_absorpt_coefficient_mu 0.129
_exptl_absorpt_correction_type none
_exptl_crystal_colour orange
_exptl_crystal_density_diffrn 1.403
_exptl_crystal_density_method 'not measured'
_exptl_crystal_description prism
_exptl_crystal_F_000 3592
_exptl_crystal_size_max 0.75
_exptl_crystal_size_mid 0.25
_exptl_crystal_size_min 0.05
_refine_diff_density_max 0.737
_refine_diff_density_min -0.617
_refine_diff_density_rms 0.068
_refine_ls_extinction_coef 0.0061(6)
_refine_ls_extinction_expression Fc^*^=kFc[1+0.001xFc^2^\l^3^/sin(2\q)]^-1/4^
_refine_ls_extinction_method SHELXL
_refine_ls_goodness_of_fit_ref 0.933
_refine_ls_hydrogen_treatment constr
_refine_ls_matrix_type full
_refine_ls_number_parameters 2460
_refine_ls_number_reflns 36679
_refine_ls_number_restraints 0
_refine_ls_restrained_S_all 0.933
_refine_ls_R_factor_all 0.2931
_refine_ls_R_factor_gt 0.1072
_refine_ls_shift/su_max 0.003
_refine_ls_shift/su_mean 0
_refine_ls_structure_factor_coef Fsqd
_refine_ls_weighting_details 'calc w=1/[\s^2^(Fo^2^)+(0.1716P)^2^+0.0000P] where P=(Fo^2^+2Fc^2^)/3'
_refine_ls_weighting_scheme calc
_refine_ls_wR_factor_gt 0.2616
_refine_ls_wR_factor_ref 0.3687
_reflns_number_gt 10788
_reflns_number_total 36679
_reflns_threshold_expression >2sigma(I)
_cod_data_source_file jp1059402_si_002.cif
_cod_data_source_block biphSAc
_cod_original_cell_volume 8228.1
_cod_database_code 1502720

loop_
_symmetry_equiv_pos_as_xyz
'x, y, z'
'-x, -y, -z'

loop_
_atom_site_label
_atom_site_type_symbol
_atom_site_fract_x
_atom_site_fract_y
_atom_site_fract_z
_atom_site_U_iso_or_equiv
_atom_site_adp_type
_atom_site_occupancy
_atom_site_symmetry_multiplicity
_atom_site_calc_flag
_atom_site_refinement_flags
_atom_site_disorder_assembly
_atom_site_disorder_group
O1 O 0.2757(8) 0.6698(5) 0.7792(4) 0.272(7) Uani 1 1 d . A 1
O2 O 0.4908(9) 0.7352(6) 0.7797(6) 0.145(4) Uiso 0.5 1 d P B 1
S1 S 0.32905(18) 0.56769(13) 0.75177(14) 0.1423(10) Uani 1 1 d . A 1
S2 S 0.6297(3) 0.7505(3) 0.8611(3) 0.137(2) Uani 0.5 1 d P B 1
C1 C 0.6790(3) 0.3730(3) 0.8288(3) 0.0671(16) Uani 1 1 d . A 1
C2 C 0.6795(3) 0.3728(3) 0.7622(3) 0.0636(15) Uani 1 1 d . A 1
C3 C 0.7469(3) 0.4045(2) 0.7604(3) 0.0577(14) Uani 1 1 d . A 1
C4 C 0.7995(3) 0.4200(3) 0.8223(3) 0.0641(16) Uani 1 1 d . A 1
C5 C 0.7652(3) 0.3976(3) 0.8621(3) 0.0667(16) Uani 1 1 d . A 1
C6 C 0.6521(3) 0.3106(3) 0.8427(3) 0.0605(15) Uani 1 1 d . A 1
C7 C 0.6303(3) 0.3297(3) 0.7063(3) 0.0603(15) Uani 1 1 d . A 1
C8 C 0.7760(3) 0.4086(3) 0.7035(3) 0.0621(15) Uani 1 1 d . A 1
C9 C 0.8879(3) 0.4429(3) 0.8352(3) 0.0636(16) Uani 1 1 d . A 1
C10 C 0.8138(3) 0.3833(3) 0.9231(3) 0.0614(15) Uani 1 1 d . A 1
C11 C 0.6846(3) 0.3127(3) 0.6608(3) 0.0642(16) Uani 1 1 d . A 1
C12 C 0.7493(3) 0.3489(3) 0.6587(3) 0.0641(15) Uani 1 1 d . A 1
C13 C 0.8698(3) 0.4025(3) 0.7202(3) 0.0680(16) Uani 1 1 d . A 1
C14 C 0.9186(3) 0.4177(3) 0.7779(3) 0.0650(16) Uani 1 1 d . A 1
C15 C 0.9374(3) 0.4054(3) 0.8817(3) 0.0628(15) Uani 1 1 d . A 1
C16 C 0.9035(3) 0.3785(3) 0.9197(3) 0.0644(16) Uani 1 1 d . A 1
C17 C 0.7926(3) 0.3146(3) 0.9220(3) 0.0620(15) Uani 1 1 d . A 1
C18 C 0.7230(3) 0.2842(3) 0.8869(3) 0.0631(15) Uani 1 1 d . A 1
C19 C 0.6398(3) 0.2595(3) 0.7871(3) 0.0623(15) Uani 1 1 d . A 1
C20 C 0.6277(3) 0.2673(3) 0.7275(3) 0.0646(16) Uani 1 1 d . A 1
C21 C 0.6861(3) 0.2485(3) 0.6433(3) 0.0677(16) Uani 1 1 d . A 1
C22 C 0.8168(3) 0.3219(3) 0.6396(3) 0.0668(16) Uani 1 1 d . A 1
C23 C 0.8899(4) 0.3545(3) 0.6774(3) 0.0669(16) Uani 1 1 d . A 1
C24 C 0.9911(3) 0.3851(3) 0.7954(3) 0.0658(16) Uani 1 1 d . A 1
C25 C 1.0020(3) 0.3761(3) 0.8590(3) 0.0694(17) Uani 1 1 d . A 1
C26 C 0.9331(4) 0.3216(3) 0.9358(3) 0.0696(17) Uani 1 1 d . A 1
C27 C 0.8653(3) 0.2824(3) 0.9377(3) 0.0659(16) Uani 1 1 d . A 1
C28 C 0.7234(3) 0.2201(3) 0.8666(3) 0.0643(16) Uani 1 1 d . A 1
C29 C 0.6728(3) 0.2043(3) 0.8059(3) 0.0675(16) Uani 1 1 d . A 1
C30 C 0.6507(3) 0.2203(3) 0.6846(3) 0.0659(16) Uani 1 1 d . A 1
C31 C 0.7501(4) 0.2213(3) 0.6225(3) 0.0701(17) Uani 1 1 d . A 1
C32 C 0.8168(3) 0.2594(3) 0.6196(3) 0.0717(17) Uani 1 1 d . A 1
C33 C 0.9618(3) 0.3239(3) 0.6929(3) 0.0694(17) Uani 1 1 d . A 1
C34 C 1.0125(3) 0.3399(3) 0.7529(3) 0.0677(16) Uani 1 1 d . A 1
C35 C 1.0357(3) 0.3233(3) 0.8767(3) 0.0701(17) Uani 1 1 d . A 1
C36 C 0.9996(3) 0.2947(3) 0.9174(3) 0.0694(17) Uani 1 1 d . A 1
C37 C 0.8663(4) 0.2200(3) 0.9210(3) 0.0680(16) Uani 1 1 d . A 1
C38 C 0.7933(4) 0.1879(3) 0.8847(3) 0.0700(17) Uani 1 1 d . A 1
C39 C 0.6901(3) 0.1578(3) 0.7643(3) 0.0652(16) Uani 1 1 d . A 1
C40 C 0.6801(4) 0.1661(3) 0.7011(3) 0.0707(17) Uani 1 1 d . A 1
C41 C 0.7816(4) 0.1646(3) 0.6410(3) 0.0731(17) Uani 1 1 d . A 1
C42 C 0.8911(4) 0.2265(3) 0.6376(3) 0.0747(18) Uani 1 1 d . A 1
C43 C 0.9625(4) 0.2589(3) 0.6730(3) 0.0783(19) Uani 1 1 d . A 1
C44 C 1.0458(3) 0.2840(3) 0.7719(3) 0.0725(18) Uani 1 1 d . A 1
C45 C 1.0560(3) 0.2753(3) 0.8325(4) 0.0758(19) Uani 1 1 d . A 1
C46 C 0.9988(3) 0.2300(3) 0.8979(3) 0.0732(18) Uani 1 1 d . A 1
C47 C 0.9333(4) 0.1923(3) 0.8999(3) 0.0709(17) Uani 1 1 d . A 1
C48 C 0.8134(4) 0.1395(3) 0.8407(3) 0.0741(18) Uani 1 1 d . A 1
C49 C 0.7641(4) 0.1244(3) 0.7816(3) 0.0748(18) Uani 1 1 d . A 1
C50 C 0.7476(4) 0.1375(3) 0.6790(3) 0.0726(17) Uani 1 1 d . A 1
C51 C 0.8697(4) 0.1683(3) 0.6507(3) 0.0791(18) Uani 1 1 d . A 1
C52 C 1.0143(4) 0.2335(4) 0.7230(3) 0.0776(19) Uani 1 1 d . A 1
C53 C 1.0337(4) 0.2172(3) 0.8454(4) 0.0760(18) Uani 1 1 d . A 1
C54 C 0.9016(4) 0.1432(3) 0.8507(3) 0.0747(17) Uani 1 1 d . A 1
C55 C 0.7981(4) 0.1129(3) 0.7295(3) 0.0775(18) Uani 1 1 d . A 1
C56 C 0.9193(4) 0.1449(3) 0.6982(4) 0.0821(19) Uani 1 1 d . A 1
C57 C 0.9931(4) 0.1773(3) 0.7345(4) 0.0773(18) Uani 1 1 d . A 1
C58 C 1.0043(4) 0.1690(3) 0.7974(4) 0.0810(19) Uani 1 1 d . A 1
C59 C 0.9353(4) 0.1309(3) 0.8009(4) 0.085(2) Uani 1 1 d . A 1
C60 C 0.8831(4) 0.1156(3) 0.7386(4) 0.0792(19) Uani 1 1 d . A 1
C61 C 0.5763(3) 0.3130(3) 0.8688(3) 0.0620(15) Uani 1 1 d . A 1
C62 C 0.5830(4) 0.3307(3) 0.9310(3) 0.0739(17) Uani 1 1 d . A 1
H62 H 0.6334 0.343 0.9575 0.089 Uiso 1 1 calc R A 1
C63 C 0.5142(4) 0.3301(3) 0.9544(3) 0.0769(18) Uani 1 1 d . A 1
H63 H 0.5194 0.3423 0.9963 0.092 Uiso 1 1 calc R A 1
C64 C 0.4378(3) 0.3114(3) 0.9155(3) 0.0693(16) Uani 1 1 d . A 1
C65 C 0.4328(4) 0.2960(3) 0.8545(3) 0.0757(18) Uani 1 1 d . A 1
H65 H 0.3824 0.2847 0.8275 0.091 Uiso 1 1 calc R A 1
C66 C 0.5002(3) 0.2967(3) 0.8312(3) 0.0700(17) Uani 1 1 d . A 1
H66 H 0.4941 0.2858 0.7891 0.084 Uiso 1 1 calc R A 1
C67 C 0.3657(3) 0.3063(3) 0.9399(3) 0.0702(17) Uani 1 1 d . A 1
C68 C 0.3546(4) 0.3463(3) 0.9907(3) 0.0809(19) Uani 1 1 d . A 1
H68 H 0.3942 0.3767 1.0111 0.097 Uiso 1 1 calc R A 1
C69 C 0.2843(5) 0.3414(4) 1.0114(4) 0.103(3) Uani 1 1 d . A 1
H69 H 0.277 0.3688 1.045 0.123 Uiso 1 1 calc R A 1
C70 C 0.2254(5) 0.2954(5) 0.9816(5) 0.109(3) Uani 1 1 d . A 1
H70 H 0.1785 0.2921 0.995 0.131 Uiso 1 1 calc R A 1
C71 C 0.2368(4) 0.2553(4) 0.9326(5) 0.102(3) Uani 1 1 d . A 1
H71 H 0.1977 0.2242 0.9134 0.122 Uiso 1 1 calc R A 1
C72 C 0.3057(3) 0.2599(3) 0.9108(3) 0.085(2) Uani 1 1 d . A 1
H72 H 0.3121 0.2324 0.8769 0.101 Uiso 1 1 calc R A 1
C73 C 0.5448(3) 0.3492(3) 0.6752(3) 0.0605(15) Uani 1 1 d . A 1
C74 C 0.4926(4) 0.3764(3) 0.7081(3) 0.085(2) Uani 1 1 d . A 1
H74 H 0.5095 0.3849 0.7507 0.102 Uiso 1 1 calc R A 1
C75 C 0.4163(3) 0.3912(3) 0.6795(3) 0.0784(19) Uani 1 1 d . A 1
H75 H 0.3825 0.4093 0.7031 0.094 Uiso 1 1 calc R A 1
C76 C 0.3883(3) 0.3799(3) 0.6164(3) 0.0640(16) Uani 1 1 d . A 1
C77 C 0.4415(3) 0.3529(3) 0.5833(3) 0.0727(17) Uani 1 1 d . A 1
H77 H 0.4251 0.345 0.5407 0.087 Uiso 1 1 calc R A 1
C78 C 0.5172(3) 0.3376(3) 0.6122(3) 0.0754(18) Uani 1 1 d . A 1
H78 H 0.5509 0.319 0.5887 0.09 Uiso 1 1 calc R A 1
C79 C 0.3050(3) 0.3956(3) 0.5838(3) 0.0674(16) Uani 1 1 d . A 1
C80 C 0.2641(4) 0.3611(3) 0.5285(3) 0.0771(18) Uani 1 1 d . A 1
H80 H 0.2886 0.3275 0.5114 0.093 Uiso 1 1 calc R A 1
C81 C 0.1870(4) 0.3755(4) 0.4976(4) 0.095(2) Uani 1 1 d . A 1
H81 H 0.16 0.3514 0.4606 0.113 Uiso 1 1 calc R A 1
C82 C 0.1511(4) 0.4258(4) 0.5224(4) 0.095(2) Uani 1 1 d . A 1
H82 H 0.0998 0.436 0.5019 0.114 Uiso 1 1 calc R A 1
C83 C 0.1905(4) 0.4604(4) 0.5764(4) 0.100(2) Uani 1 1 d . A 1
H83 H 0.1663 0.4945 0.5927 0.12 Uiso 1 1 calc R A 1
C84 C 0.2674(4) 0.4452(4) 0.6080(3) 0.089(2) Uani 1 1 d . A 1
H84 H 0.2932 0.4688 0.6456 0.107 Uiso 1 1 calc R A 1
C85 C 0.7516(3) 0.4666(3) 0.6774(3) 0.0638(15) Uani 1 1 d . A 1
C86 C 0.6735(4) 0.4887(3) 0.6748(3) 0.0769(18) Uani 1 1 d . A 1
H86 H 0.6352 0.4661 0.6859 0.092 Uiso 1 1 calc R A 1
C87 C 0.6534(4) 0.5435(3) 0.6558(3) 0.0796(19) Uani 1 1 d . A 1
H87 H 0.6016 0.5575 0.6546 0.095 Uiso 1 1 calc R A 1
C88 C 0.7094(4) 0.5790(3) 0.6380(3) 0.0790(18) Uani 1 1 d . A 1
C89 C 0.7846(4) 0.5543(4) 0.6383(3) 0.089(2) Uani 1 1 d . A 1
H89 H 0.822 0.5754 0.6248 0.106 Uiso 1 1 calc R A 1
C90 C 0.8055(4) 0.5003(3) 0.6575(3) 0.085(2) Uani 1 1 d . A 1
H90 H 0.8567 0.4858 0.6573 0.101 Uiso 1 1 calc R A 1
C91 C 0.6920(5) 0.6400(3) 0.6226(3) 0.084(2) Uani 1 1 d . A 1
C92 C 0.6111(5) 0.6522(4) 0.5912(4) 0.097(2) Uani 1 1 d . A 1
H92 H 0.5708 0.6211 0.5783 0.116 Uiso 1 1 calc R A 1
C93 C 0.5938(7) 0.7106(5) 0.5805(4) 0.118(3) Uani 1 1 d . A 1
H93 H 0.5412 0.719 0.5609 0.142 Uiso 1 1 calc R A 1
C94 C 0.6527(8) 0.7562(5) 0.5983(5) 0.120(3) Uani 1 1 d . A 1
H94 H 0.6395 0.7956 0.5915 0.144 Uiso 1 1 calc R A 1
C95 C 0.7318(7) 0.7449(4) 0.6262(4) 0.121(3) Uani 1 1 d . A 1
H95 H 0.7725 0.7756 0.6361 0.145 Uiso 1 1 calc R A 1
C96 C 0.7495(5) 0.6863(4) 0.6393(4) 0.097(2) Uani 1 1 d . A 1
H96 H 0.8019 0.6789 0.6601 0.117 Uiso 1 1 calc R A 1
C97 C 0.8997(3) 0.5126(3) 0.8535(3) 0.0643(16) Uani 1 1 d . A 1
C98 C 0.8422(4) 0.5502(3) 0.8260(3) 0.082(2) Uani 1 1 d . A 1
H98 H 0.7961 0.5326 0.7967 0.098 Uiso 1 1 calc R A 1
C99 C 0.8516(4) 0.6128(3) 0.8409(3) 0.0803(19) Uani 1 1 d . A 1
H99 H 0.8125 0.6367 0.8208 0.096 Uiso 1 1 calc R A 1
C100 C 0.9180(4) 0.6412(3) 0.8853(3) 0.0670(16) Uani 1 1 d . A 1
C101 C 0.9764(4) 0.6036(3) 0.9116(3) 0.0753(18) Uani 1 1 d . A 1
H101 H 1.0228 0.6213 0.9405 0.09 Uiso 1 1 calc R A 1
C102 C 0.9676(4) 0.5402(3) 0.8961(3) 0.0701(17) Uani 1 1 d . A 1
H102 H 1.0079 0.5163 0.9147 0.084 Uiso 1 1 calc R A 1
C103 C 0.9262(4) 0.7079(3) 0.9041(3) 0.0763(18) Uani 1 1 d . A 1
C104 C 0.8575(5) 0.7414(4) 0.9058(3) 0.090(2) Uani 1 1 d . A 1
H104 H 0.8068 0.7211 0.8938 0.108 Uiso 1 1 calc R A 1
C105 C 0.8626(6) 0.8050(4) 0.9253(4) 0.102(2) Uani 1 1 d . A 1
H105 H 0.816 0.8264 0.9268 0.122 Uiso 1 1 calc R A 1
C106 C 0.9378(6) 0.8350(4) 0.9421(4) 0.106(3) Uani 1 1 d . A 1
H106 H 0.9418 0.8772 0.9543 0.127 Uiso 1 1 calc R A 1
C107 C 1.0065(6) 0.8035(4) 0.9410(4) 0.102(2) Uani 1 1 d . A 1
H107 H 1.0571 0.824 0.9529 0.123 Uiso 1 1 calc R A 1
C108 C 1.0001(5) 0.7403(3) 0.9220(3) 0.091(2) Uani 1 1 d . A 1
H108 H 1.0472 0.7192 0.9213 0.11 Uiso 1 1 calc R A 1
C109 C 0.8072(3) 0.4242(3) 0.9820(3) 0.0603(15) Uani 1 1 d . A 1
C110 C 0.8181(3) 0.4872(3) 0.9900(3) 0.0717(17) Uani 1 1 d . A 1
H110 H 0.8253 0.5047 0.9574 0.086 Uiso 1 1 calc R A 1
C111 C 0.8186(3) 0.5245(3) 1.0444(3) 0.0717(17) Uani 1 1 d . A 1
H111 H 0.8264 0.5665 1.0478 0.086 Uiso 1 1 calc R A 1
C112 C 0.8075(3) 0.5001(3) 1.0953(3) 0.0689(17) Uani 1 1 d . A 1
C113 C 0.7980(4) 0.4384(3) 1.0875(3) 0.0722(17) Uani 1 1 d . A 1
H113 H 0.7925 0.4207 1.1205 0.087 Uiso 1 1 calc R A 1
C114 C 0.7960(3) 0.4008(3) 1.0326(3) 0.0720(17) Uani 1 1 d . A 1
H114 H 0.787 0.3589 1.0291 0.086 Uiso 1 1 calc R A 1
C115 C 0.8094(3) 0.5399(3) 1.1540(3) 0.0720(17) Uani 1 1 d . A 1
C116 C 0.7769(4) 0.5973(3) 1.1575(3) 0.0823(19) Uani 1 1 d . A 1
H116 H 0.7555 0.612 1.1213 0.099 Uiso 1 1 calc R A 1
C117 C 0.7751(4) 0.6330(4) 1.2122(4) 0.096(2) Uani 1 1 d . A 1
H117 H 0.7529 0.6713 1.2126 0.116 Uiso 1 1 calc R A 1
C118 C 0.8061(5) 0.6124(4) 1.2664(4) 0.100(3) Uani 1 1 d . A 1
H118 H 0.8049 0.6365 1.3037 0.12 Uiso 1 1 calc R A 1
C119 C 0.8393(5) 0.5553(4) 1.2649(4) 0.100(2) Uani 1 1 d . A 1
H119 H 0.8608 0.5411 1.3014 0.119 Uiso 1 1 calc R A 1
C120 C 0.8405(4) 0.5196(4) 1.2099(3) 0.086(2) Uani 1 1 d . A 1
H120 H 0.8623 0.4812 1.2097 0.103 Uiso 1 1 calc R A 1
C121 C 0.6266(4) 0.4288(3) 0.8526(3) 0.0829(19) Uani 1 1 d . A 1
H12A H 0.5698 0.4151 0.839 0.099 Uiso 1 1 calc R A 1
H12B H 0.641 0.4351 0.8971 0.099 Uiso 1 1 calc R A 1
C122 C 0.6335(4) 0.4898(3) 0.8341(3) 0.086(2) Uani 1 1 d . A 1
H12C H 0.6899 0.5045 0.8478 0.103 Uiso 1 1 calc R A 1
H12D H 0.6181 0.4845 0.7896 0.103 Uiso 1 1 calc R A 1
C123 C 0.5830(6) 0.5371(4) 0.8588(4) 0.113(3) Uani 1 1 d . A 1
H12E H 0.5937 0.5382 0.9027 0.135 Uiso 1 1 calc R A 1
H12F H 0.6013 0.5764 0.8527 0.135 Uiso 1 1 calc R A 1
C124 C 0.4991(6) 0.5309(5) 0.8346(6) 0.096(3) Uani 0.7 1 d P A 1
H12J H 0.4777 0.4977 0.8497 0.116 Uiso 1 1 calc R A 1
H12K H 0.4877 0.5201 0.7902 0.116 Uiso 1 1 calc R A 1
C125 C 0.4532(6) 0.5926(6) 0.8522(5) 0.175(5) Uani 1 1 d . A 1
H12G H 0.4676 0.6061 0.8963 0.21 Uiso 1 1 calc R A 1
H12H H 0.4688 0.625 0.8331 0.21 Uiso 1 1 calc R A 1
C126 C 0.3665(6) 0.5784(6) 0.8301(4) 0.146(4) Uani 1 1 d . A 1
H12E H 0.3383 0.6114 0.8485 0.176 Uiso 1 1 calc R A 1
H12F H 0.3541 0.5417 0.8444 0.176 Uiso 1 1 calc R A 1
C127 C 0.2782(6) 0.6296(5) 0.7400(6) 0.136(4) Uani 1 1 d . A 1
C128 C 0.2333(6) 0.6310(5) 0.6747(5) 0.144(4) Uani 1 1 d . A 1
H12G H 0.2433 0.5947 0.6487 0.215 Uiso 1 1 calc R A 1
H12H H 0.2517 0.6663 0.6619 0.215 Uiso 1 1 calc R A 1
H12I H 0.1761 0.6329 0.6719 0.215 Uiso 1 1 calc R A 1
C201 C 0.3891(3) 1.0193(3) 0.7404(3) 0.087(2) Uani 1 1 d . B 1
C202 C 0.4093(3) 0.9834(3) 0.6869(3) 0.0710(17) Uani 1 1 d . B 1
C203 C 0.3453(3) 0.9435(3) 0.6557(3) 0.0627(15) Uani 1 1 d . B 1
C204 C 0.2778(4) 0.9563(3) 0.6838(3) 0.0684(16) Uani 1 1 d . B 1
C205 C 0.3028(4) 1.0030(3) 0.7353(3) 0.0733(17) Uani 1 1 d . B 1
C206 C 0.4228(3) 1.0879(3) 0.7619(3) 0.0724(17) Uani 1 1 d . B 1
C207 C 0.4789(3) 0.9997(3) 0.6597(3) 0.0668(16) Uani 1 1 d . B 1
C208 C 0.3373(3) 0.9075(3) 0.5915(3) 0.0651(16) Uani 1 1 d . B 1
C209 C 0.1903(4) 0.9368(3) 0.6498(3) 0.0700(17) Uani 1 1 d . B 1
C210 C 0.2411(4) 1.0485(3) 0.7547(3) 0.0682(16) Uani 1 1 d . B 1
C211 C 0.4601(3) 1.1082(3) 0.7131(3) 0.0702(17) Uani 1 1 d . B 1
C212 C 0.4859(3) 1.0702(3) 0.6683(3) 0.0708(17) Uani 1 1 d . B 1
C213 C 0.4470(3) 0.9847(3) 0.5888(3) 0.0663(16) Uani 1 1 d . B 1
C214 C 0.3852(4) 0.9441(3) 0.5587(3) 0.0646(15) Uani 1 1 d . B 1
C215 C 0.2499(4) 0.9148(3) 0.5542(3) 0.0692(17) Uani 1 1 d . B 1
C216 C 0.1856(4) 0.9279(3) 0.5800(3) 0.0692(17) Uani 1 1 d . B 1
C217 C 0.1401(4) 0.9935(3) 0.6563(3) 0.0700(17) Uani 1 1 d . B 1
C218 C 0.1632(4) 1.0421(3) 0.7024(3) 0.0713(17) Uani 1 1 d . B 1
C219 C 0.2724(4) 1.1130(3) 0.7541(3) 0.0666(16) Uani 1 1 d . B 1
C220 C 0.3504(4) 1.1305(3) 0.7567(3) 0.0693(17) Uani 1 1 d . B 1
C221 C 0.4325(3) 1.1665(3) 0.7012(3) 0.0674(16) Uani 1 1 d . B 1
C222 C 0.4843(3) 1.0897(3) 0.6107(3) 0.0607(15) Uani 1 1 d . B 1
C223 C 0.4606(3) 1.0373(3) 0.5632(3) 0.0637(15) Uani 1 1 d . B 1
C224 C 0.3344(3) 0.9529(3) 0.5009(3) 0.0644(15) Uani 1 1 d . B 1
C225 C 0.2505(4) 0.9354(3) 0.4986(3) 0.0678(16) Uani 1 1 d . B 1
C226 C 0.1207(4) 0.9617(3) 0.5508(3) 0.0750(18) Uani 1 1 d . B 1
C227 C 0.0933(4) 1.0021(3) 0.5975(3) 0.0730(18) Uani 1 1 d . B 1
C228 C 0.1407(4) 1.1021(3) 0.6917(3) 0.0689(17) Uani 1 1 d . B 1
C229 C 0.2058(4) 1.1455(3) 0.7233(3) 0.0714(17) Uani 1 1 d . B 1
C230 C 0.3656(4) 1.1802(3) 0.7280(3) 0.0684(16) Uani 1 1 d . B 1
C231 C 0.4351(3) 1.1878(3) 0.6477(3) 0.0712(17) Uani 1 1 d . B 1
C232 C 0.4622(3) 1.1470(3) 0.6013(3) 0.0696(17) Uani 1 1 d . B 1
C233 C 0.4147(3) 1.0448(3) 0.5055(3) 0.0648(16) Uani 1 1 d . B 1
C234 C 0.3491(3) 1.0011(3) 0.4735(3) 0.0666(16) Uani 1 1 d . B 1
C235 C 0.1872(4) 0.9664(3) 0.4674(3) 0.0742(18) Uani 1 1 d . B 1
C236 C 0.1195(3) 0.9801(3) 0.4948(3) 0.0754(18) Uani 1 1 d . B 1
C237 C 0.0680(3) 1.0596(3) 0.5870(3) 0.0731(18) Uani 1 1 d . B 1
C238 C 0.0904(3) 1.1105(3) 0.6342(3) 0.0730(18) Uani 1 1 d . B 1
C239 C 0.2203(3) 1.1965(3) 0.6983(3) 0.0711(17) Uani 1 1 d . B 1
C240 C 0.3022(4) 1.2144(3) 0.7008(3) 0.0665(16) Uani 1 1 d . B 1
C241 C 0.3680(4) 1.2219(3) 0.6178(3) 0.0745(18) Uani 1 1 d . B 1
C242 C 0.4125(4) 1.1548(3) 0.5414(3) 0.0711(17) Uani 1 1 d . B 1
C243 C 0.3889(3) 1.1054(3) 0.4946(3) 0.0656(16) Uani 1 1 d . B 1
C244 C 0.2815(4) 1.0347(3) 0.4431(3) 0.0696(17) Uani 1 1 d . B 1
C245 C 0.2019(3) 1.0175(3) 0.4401(3) 0.0691(16) Uani 1 1 d . B 1
C246 C 0.0934(3) 1.0400(3) 0.4842(3) 0.0774(19) Uani 1 1 d . B 1
C247 C 0.0677(3) 1.0789(3) 0.5293(3) 0.0752(18) Uani 1 1 d . B 1
C248 C 0.1058(4) 1.1633(3) 0.6077(3) 0.0748(18) Uani 1 1 d . B 1
C249 C 0.1691(4) 1.2049(3) 0.6392(3) 0.0711(17) Uani 1 1 d . B 1
C250 C 0.3035(4) 1.2348(3) 0.6445(3) 0.0698(17) Uani 1 1 d . B 1
C251 C 0.3537(4) 1.2008(3) 0.5518(3) 0.0722(17) Uani 1 1 d . B 1
C252 C 0.3068(4) 1.0986(3) 0.4565(3) 0.0711(17) Uani 1 1 d . B 1
C253 C 0.1445(3) 1.0632(3) 0.4500(3) 0.0704(17) Uani 1 1 d . B 1
C254 C 0.0919(4) 1.1416(3) 0.5428(3) 0.0776(19) Uani 1 1 d . B 1
C255 C 0.2208(4) 1.2281(3) 0.6052(4) 0.0766(18) Uani 1 1 d . B 1
C256 C 0.2749(4) 1.1950(3) 0.5153(3) 0.0751(18) Uani 1 1 d . B 1
C257 C 0.2503(4) 1.1432(3) 0.4665(3) 0.0733(17) Uani 1 1 d . B 1
C258 C 0.1676(4) 1.1249(3) 0.4634(3) 0.0760(18) Uani 1 1 d . B 1
C259 C 0.1416(4) 1.1651(3) 0.5096(3) 0.0761(18) Uani 1 1 d . B 1
C260 C 0.2071(4) 1.2087(3) 0.5423(3) 0.0754(18) Uani 1 1 d . B 1
C261 C 0.4833(3) 1.1024(3) 0.8242(3) 0.0645(15) Uani 1 1 d . B 1
C262 C 0.5592(4) 1.0808(3) 0.8341(3) 0.0758(18) Uani 1 1 d . B 1
H262 H 0.5729 1.0535 0.803 0.091 Uiso 1 1 calc R B 1
C263 C 0.6165(4) 1.0981(4) 0.8888(3) 0.086(2) Uani 1 1 d . B 1
H263 H 0.6677 1.0821 0.8932 0.103 Uiso 1 1 calc R B 1
C264 C 0.6009(4) 1.1380(3) 0.9369(3) 0.0758(18) Uani 1 1 d . B 1
C265 C 0.5248(5) 1.1608(3) 0.9271(3) 0.105(3) Uani 1 1 d . B 1
H265 H 0.5116 1.189 0.9579 0.126 Uiso 1 1 calc R B 1
C266 C 0.4674(5) 1.1427(4) 0.8722(3) 0.107(3) Uani 1 1 d . B 1
H266 H 0.4159 1.1584 0.8676 0.128 Uiso 1 1 calc R B 1
C267 C 0.6633(5) 1.1591(4) 0.9938(3) 0.089(2) Uani 1 1 d . B 1
C268 C 0.7206(6) 1.1224(7) 1.0176(5) 0.199(7) Uani 1 1 d . B 1
H268 H 0.7234 1.0833 0.9962 0.239 Uiso 1 1 calc R B 1
C269 C 0.7758(8) 1.1418(12) 1.0736(7) 0.267(11) Uani 1 1 d . B 1
H269 H 0.8117 1.115 1.0921 0.321 Uiso 1 1 calc R B 1
C270 C 0.7757(10) 1.2016(10) 1.1009(7) 0.198(8) Uani 1 1 d . B 1
H270 H 0.8173 1.2161 1.1354 0.238 Uiso 1 1 calc R B 1
C271 C 0.7239(14) 1.2373(7) 1.0824(8) 0.238(11) Uani 1 1 d . B 1
H271 H 0.7223 1.2768 1.1033 0.286 Uiso 1 1 calc R B 1
C272 C 0.6668(9) 1.2132(5) 1.0265(5) 0.193(6) Uani 1 1 d . B 1
H272 H 0.6271 1.2394 1.0116 0.232 Uiso 1 1 calc R B 1
C273 C 0.5602(3) 0.9709(3) 0.6823(3) 0.0671(16) Uani 1 1 d . B 1
C274 C 0.6311(4) 0.9999(3) 0.6844(4) 0.089(2) Uani 1 1 d . B 1
H274 H 0.6298 1.0384 0.6733 0.107 Uiso 1 1 calc R B 1
C275 C 0.7049(4) 0.9745(4) 0.7023(4) 0.095(2) Uani 1 1 d . B 1
H275 H 0.7515 0.9968 0.7029 0.115 Uiso 1 1 calc R B 1
C276 C 0.7137(4) 0.9193(4) 0.7189(3) 0.0764(18) Uani 1 1 d . B 1
C277 C 0.6415(5) 0.8903(5) 0.7166(5) 0.133(4) Uani 1 1 d . B 1
H277 H 0.6432 0.852 0.7281 0.16 Uiso 1 1 calc R B 1
C278 C 0.5663(5) 0.9146(4) 0.6983(4) 0.121(3) Uani 1 1 d . B 1
H278 H 0.5195 0.8921 0.6969 0.146 Uiso 1 1 calc R B 1
C279 C 0.7946(5) 0.8934(4) 0.7358(4) 0.102(3) Uani 1 1 d . B 1
C280 C 0.8592(6) 0.9183(6) 0.7208(6) 0.174(5) Uani 1 1 d . B 1
H280 H 0.8508 0.9511 0.6997 0.209 Uiso 1 1 calc R B 1
C281 C 0.9377(7) 0.8963(7) 0.7361(7) 0.215(7) Uani 1 1 d . B 1
H281 H 0.9801 0.9132 0.7242 0.259 Uiso 1 1 calc R B 1
C282 C 0.9508(7) 0.8491(6) 0.7689(6) 0.172(5) Uani 1 1 d . B 1
H282 H 1.0031 0.836 0.782 0.207 Uiso 1 1 calc R B 1
C283 C 0.8868(6) 0.8215(5) 0.7825(4) 0.128(3) Uani 1 1 d . B 1
H283 H 0.8945 0.7872 0.8013 0.153 Uiso 1 1 calc R B 1
C284 C 0.8088(5) 0.8460(4) 0.7672(4) 0.109(3) Uani 1 1 d . B 1
H284 H 0.7662 0.8291 0.7789 0.131 Uiso 1 1 calc R B 1
C285 C 0.3568(4) 0.8404(3) 0.5874(3) 0.0709(17) Uani 1 1 d . B 1
C286 C 0.3630(5) 0.8092(3) 0.6363(3) 0.098(2) Uani 1 1 d . B 1
H286 H 0.359 0.8306 0.674 0.118 Uiso 1 1 calc R B 1
C287 C 0.3751(5) 0.7469(3) 0.6299(4) 0.097(2) Uani 1 1 d . B 1
H287 H 0.3795 0.7275 0.6637 0.117 Uiso 1 1 calc R B 1
C288 C 0.3805(4) 0.7134(3) 0.5753(3) 0.0763(18) Uani 1 1 d . B 1
C289 C 0.3728(4) 0.7437(3) 0.5276(3) 0.091(2) Uani 1 1 d . B 1
H289 H 0.3745 0.7221 0.4894 0.109 Uiso 1 1 calc R B 1
C290 C 0.3624(5) 0.8059(3) 0.5345(4) 0.092(2) Uani 1 1 d . B 1
H290 H 0.3591 0.8249 0.5007 0.11 Uiso 1 1 calc R B 1
C291 C 0.3916(4) 0.6462(3) 0.5686(4) 0.084(2) Uani 1 1 d . B 1
C292 C 0.4173(4) 0.6169(4) 0.6190(4) 0.099(2) Uani 1 1 d . B 1
H292 H 0.4276 0.6394 0.6586 0.118 Uiso 1 1 calc R B 1
C293 C 0.4277(5) 0.5543(4) 0.6103(5) 0.105(3) Uani 1 1 d . B 1
H293 H 0.4436 0.5351 0.6443 0.126 Uiso 1 1 calc R B 1
C294 C 0.4150(6) 0.5207(4) 0.5533(6) 0.118(3) Uani 1 1 d . B 1
H294 H 0.4246 0.4792 0.5485 0.141 Uiso 1 1 calc R B 1
C295 C 0.3884(7) 0.5473(4) 0.5033(5) 0.140(4) Uani 1 1 d . B 1
H295 H 0.3786 0.524 0.4641 0.168 Uiso 1 1 calc R B 1
C296 C 0.3756(6) 0.6098(4) 0.5106(4) 0.127(3) Uani 1 1 d . B 1
H296 H 0.356 0.6276 0.4761 0.152 Uiso 1 1 calc R B 1
C297 C 0.1540(4) 0.8795(3) 0.6642(3) 0.0756(18) Uani 1 1 d . B 1
C298 C 0.1957(5) 0.8468(4) 0.7075(4) 0.098(2) Uani 1 1 d . B 1
H298 H 0.2475 0.8607 0.7307 0.118 Uiso 1 1 calc R B 1
C299 C 0.1620(5) 0.7939(4) 0.7172(4) 0.100(2) Uani 1 1 d . B 1
H299 H 0.1917 0.7733 0.747 0.12 Uiso 1 1 calc R B 1
C300 C 0.0870(4) 0.7708(3) 0.6847(3) 0.0801(19) Uani 1 1 d . B 1
C301 C 0.0431(5) 0.8048(4) 0.6420(4) 0.104(3) Uani 1 1 d . B 1
H301 H -0.009 0.791 0.6195 0.125 Uiso 1 1 calc R B 1
C302 C 0.0754(4) 0.8581(3) 0.6328(4) 0.092(2) Uani 1 1 d . B 1
H302 H 0.0442 0.8803 0.605 0.111 Uiso 1 1 calc R B 1
C303 C 0.0552(4) 0.7104(4) 0.6921(4) 0.089(2) Uani 1 1 d . B 1
C304 C 0.0612(5) 0.6970(4) 0.7495(4) 0.101(2) Uani 1 1 d . B 1
H304 H 0.0834 0.7263 0.7841 0.121 Uiso 1 1 calc R B 1
C305 C 0.0343(5) 0.6401(4) 0.7566(4) 0.105(2) Uani 1 1 d . B 1
H305 H 0.0378 0.6315 0.7957 0.126 Uiso 1 1 calc R B 1
C306 C 0.0025(5) 0.5966(4) 0.7056(5) 0.116(3) Uani 1 1 d . B 1
H306 H -0.0138 0.558 0.71 0.139 Uiso 1 1 calc R B 1
C307 C -0.0053(5) 0.6106(4) 0.6476(5) 0.117(3) Uani 1 1 d . B 1
H307 H -0.0277 0.5815 0.6131 0.14 Uiso 1 1 calc R B 1
C308 C 0.0196(4) 0.6662(3) 0.6412(4) 0.096(2) Uani 1 1 d . B 1
H308 H 0.013 0.6753 0.602 0.115 Uiso 1 1 calc R B 1
C309 C 0.2213(4) 1.0416(3) 0.8151(3) 0.0796(19) Uani 1 1 d . B 1
C310 C 0.1696(9) 1.0024(9) 0.8205(5) 0.280(11) Uani 1 1 d . B 1
H310 H 0.1424 0.9756 0.7855 0.336 Uiso 1 1 calc R B 1
C311 C 0.1518(9) 0.9976(10) 0.8756(6) 0.291(12) Uani 1 1 d . B 1
H311 H 0.1121 0.9685 0.8749 0.35 Uiso 1 1 calc R B 1
C312 C 0.1869(6) 1.0310(5) 0.9284(4) 0.109(3) Uani 1 1 d . B 1
C313 C 0.2251(8) 1.0748(6) 0.9211(5) 0.160(4) Uani 1 1 d . B 1
H313 H 0.2444 1.1054 0.955 0.193 Uiso 1 1 calc R B 1
C314 C 0.2422(7) 1.0827(5) 0.8648(5) 0.151(4) Uani 1 1 d . B 1
H314 H 0.2695 1.1185 0.8635 0.181 Uiso 1 1 calc R B 1
C315 C 0.1752(6) 1.0208(5) 0.9879(5) 0.113(3) Uani 1 1 d . B 1
C316 C 0.1107(7) 0.9835(6) 0.9916(5) 0.154(4) Uani 1 1 d . B 1
H316 H 0.0735 0.9648 0.956 0.185 Uiso 1 1 calc R B 1
C317 C 0.1025(8) 0.9744(5) 1.0488(6) 0.147(4) Uani 1 1 d . B 1
H317 H 0.0596 0.9495 1.0507 0.176 Uiso 1 1 calc R B 1
C318 C 0.1553(9) 1.0008(5) 1.1016(5) 0.137(4) Uani 1 1 d . B 1
H318 H 0.1475 0.9945 1.139 0.164 Uiso 1 1 calc R B 1
C319 C 0.2209(8) 1.0372(5) 1.1005(5) 0.130(3) Uani 1 1 d . B 1
H319 H 0.2585 1.0547 1.1364 0.155 Uiso 1 1 calc R B 1
C320 C 0.2279(6) 1.0464(4) 1.0419(5) 0.120(3) Uani 1 1 d . B 1
H320 H 0.271 1.0713 1.0402 0.144 Uiso 1 1 calc R B 1
C321 C 0.4301(6) 0.9765(5) 0.8000(5) 0.058(3) Uani 0.5 1 d P B 1
H32A H 0.4885 0.9777 0.8053 0.069 Uiso 1 1 calc R B 1
H32B H 0.4205 0.9995 0.8374 0.069 Uiso 1 1 calc R B 1
C322 C 0.4076(5) 0.9178(4) 0.7980(4) 0.108(3) Uani 1 1 d . B 1
H32C H 0.4246 0.8937 0.7641 0.129 Uiso 1 1 calc R B 1
H32D H 0.3487 0.9152 0.787 0.129 Uiso 1 1 calc R B 1
C323 C 0.4346(7) 0.8862(5) 0.8514(5) 0.147(4) Uani 1 1 d . B 1
H32E H 0.4632 0.9173 0.8851 0.177 Uiso 1 1 calc R B 1
H32F H 0.3854 0.8747 0.8619 0.177 Uiso 1 1 calc R B 1
C324 C 0.4713(17) 0.8469(13) 0.8533(13) 0.185(11) Uiso 0.5 1 d P B 1
H32I H 0.5246 0.8617 0.8524 0.222 Uiso 1 1 calc R B 1
H32J H 0.4502 0.8203 0.8141 0.222 Uiso 1 1 calc R B 1
C325 C 0.4889(13) 0.8021(11) 0.9020(11) 0.160(8) Uiso 0.5 1 d P B 1
H32K H 0.4864 0.8247 0.9417 0.192 Uiso 1 1 calc R B 1
H32L H 0.4467 0.7698 0.89 0.192 Uiso 1 1 calc R B 1
C326 C 0.5613(8) 0.7769(5) 0.9075(5) 0.169(5) Uani 1 1 d . B 1
H32G H 0.5538 0.7413 0.9254 0.203 Uiso 1 1 calc R B 1
H32H H 0.5959 0.8053 0.9408 0.203 Uiso 1 1 calc R B 1
C327 C 0.5520(13) 0.7263(9) 0.7879(9) 0.115(5) Uiso 0.5 1 d P B 1
C328 C 0.5981(14) 0.6978(11) 0.7373(11) 0.160(9) Uiso 0.5 1 d P B 1
H33A H 0.6555 0.7001 0.7555 0.24 Uiso 1 1 calc R B 1
H33B H 0.5865 0.7204 0.7041 0.24 Uiso 1 1 calc R B 1
H33C H 0.58 0.6559 0.7221 0.24 Uiso 1 1 calc R B 1
C401 C 0.620(2) 0.7527(18) 0.8086(19) 0.200(12) Uiso 0.5 1 d P C 2
C402 C 0.6474(17) 0.7098(14) 0.7596(14) 0.176(10) Uiso 0.5 1 d P C 2
C403 C 0.3386(10) 0.9727(8) 0.8043(8) 0.116(5) Uiso 0.5 1 d P D 2
C404 C 0.5380(10) 0.8828(8) 0.8696(8) 0.113(5) Uiso 0.5 1 d P E 2
C405 C 0.5711(12) 0.8495(10) 0.9306(10) 0.134(6) Uiso 0.5 1 d P E 2
C406 C 0.5355(14) 0.5808(11) 0.8237(11) 0.087(7) Uiso 0.3 1 d P F 2
O2B O 0.6548(12) 0.8064(11) 0.8360(10) 0.223(8) Uiso 0.5 1 d P C 2
S2B S 0.5882(5) 0.7206(4) 0.8571(4) 0.163(3) Uiso 0.5 1 d P C 2
S3 S 0.59171(15) 0.49728(13) 1.02662(12) 0.1268(9) Uani 1 1 d . G 3
S4 S 0.4184(5) 1.0142(5) 0.9802(3) 0.429(6) Uani 1 1 d . H 3
C601 C 0.5 0.5 1 0.095(3) Uani 1 2 d S . 3
C602 C 0.5 1 1 0.280(16) Uani 1 2 d S . 3
C701 C 0.9711(9) 0.3229(13) 0.5396(8) 0.199(10) Uani 1 1 d . I 3
C702 C 1.0094(8) 0.2917(5) 0.5339(6) 0.137(4) Uani 1 1 d . I 3
C703 C 0.9761(11) 0.4474(9) 0.5801(11) 0.248(10) Uani 1 1 d . I 3
C704 C 0.8431(6) 0.2447(5) 0.4676(5) 0.135(4) Uani 1 1 d . I 3
C705 C 0.9013(14) 0.2869(15) 0.5004(6) 0.264(13) Uani 1 1 d . I 3
C706 C 0.8396(12) 0.3457(17) 0.4876(8) 0.259(14) Uani 1 1 d . I 3
C707 C 0.835(3) 0.4049(19) 0.5067(14) 0.55(6) Uani 1 1 d . I 3
C708 C 0.8879(16) 0.4211(10) 0.5297(14) 0.220(11) Uani 1 1 d . I 3
C709 C 0.981(3) 0.390(2) 0.5608(11) 0.55(5) Uani 1 1 d . I 3

loop_
_atom_site_aniso_label
_atom_site_aniso_U_11
_atom_site_aniso_U_22
_atom_site_aniso_U_33
_atom_site_aniso_U_23
_atom_site_aniso_U_13
_atom_site_aniso_U_12
O1 0.398(16) 0.189(9) 0.148(8) -0.036(7) -0.041(9) 0.151(10)
S1 0.162(2) 0.125(2) 0.135(2) 0.0196(17) 0.0271(18) 0.0297(17)
S2 0.099(3) 0.142(5) 0.159(6) 0.050(4) 0.000(3) 0.004(3)
C1 0.057(3) 0.079(4) 0.064(4) 0.011(3) 0.014(3) -0.004(3)
C2 0.063(3) 0.067(4) 0.061(4) 0.009(3) 0.018(3) 0.004(3)
C3 0.051(3) 0.055(4) 0.064(4) 0.008(3) 0.012(3) -0.001(3)
C4 0.057(3) 0.065(4) 0.063(4) 0.002(3) 0.006(3) -0.002(3)
C5 0.074(4) 0.063(4) 0.062(4) 0.007(3) 0.016(3) -0.006(3)
C6 0.057(3) 0.068(4) 0.059(4) 0.014(3) 0.017(3) 0.002(3)
C7 0.056(3) 0.068(4) 0.058(4) 0.005(3) 0.022(3) -0.003(3)
C8 0.056(3) 0.073(4) 0.058(4) 0.011(3) 0.016(3) -0.003(3)
C9 0.059(3) 0.057(4) 0.070(4) 0.011(3) 0.007(3) -0.002(3)
C10 0.068(3) 0.054(4) 0.057(4) 0.002(3) 0.011(3) 0.004(3)
C11 0.061(3) 0.073(5) 0.056(4) 0.009(3) 0.011(3) 0.003(3)
C12 0.066(3) 0.076(4) 0.051(4) 0.006(3) 0.018(3) -0.002(3)
C13 0.068(4) 0.070(4) 0.067(5) 0.010(4) 0.021(3) -0.003(3)
C14 0.057(3) 0.065(4) 0.074(5) 0.008(3) 0.022(3) -0.003(3)
C15 0.071(4) 0.051(4) 0.062(4) 0.001(3) 0.012(3) -0.009(3)
C16 0.062(3) 0.067(4) 0.057(4) 0.003(3) 0.006(3) -0.003(3)
C17 0.072(4) 0.067(4) 0.047(4) 0.007(3) 0.017(3) 0.005(3)
C18 0.062(3) 0.067(4) 0.063(4) 0.013(3) 0.018(3) -0.001(3)
C19 0.058(3) 0.070(4) 0.055(4) 0.001(3) 0.015(3) 0.000(3)
C20 0.055(3) 0.079(5) 0.053(4) -0.003(3) 0.009(3) -0.008(3)
C21 0.063(3) 0.071(5) 0.065(4) -0.003(3) 0.017(3) -0.003(3)
C22 0.065(4) 0.075(5) 0.058(4) -0.003(3) 0.021(3) -0.002(3)
C23 0.078(4) 0.067(4) 0.061(4) 0.007(3) 0.031(3) -0.001(3)
C24 0.053(3) 0.068(4) 0.074(5) 0.008(4) 0.014(3) -0.008(3)
C25 0.051(3) 0.084(5) 0.065(4) 0.002(4) 0.007(3) -0.008(3)
C26 0.072(4) 0.066(4) 0.057(4) -0.001(3) -0.003(3) -0.007(3)
C27 0.070(4) 0.063(4) 0.060(4) 0.011(3) 0.007(3) -0.004(3)
C28 0.067(4) 0.058(4) 0.071(5) 0.014(3) 0.020(3) 0.002(3)
C29 0.068(4) 0.069(5) 0.059(4) -0.002(4) 0.013(3) -0.017(3)
C30 0.069(3) 0.065(4) 0.058(4) 0.001(3) 0.011(3) -0.011(3)
C31 0.076(4) 0.074(5) 0.053(4) -0.009(3) 0.016(3) -0.005(3)
C32 0.062(4) 0.087(5) 0.064(4) -0.001(4) 0.022(3) 0.006(3)
C33 0.059(3) 0.076(5) 0.073(5) 0.000(4) 0.026(3) 0.002(3)
C34 0.061(3) 0.069(4) 0.074(5) 0.005(4) 0.025(3) -0.006(3)
C35 0.059(3) 0.069(4) 0.075(5) 0.014(4) 0.004(3) 0.001(3)
C36 0.065(4) 0.065(4) 0.069(4) 0.005(3) 0.003(3) 0.003(3)
C37 0.074(4) 0.064(4) 0.060(4) 0.011(3) 0.006(3) 0.001(3)
C38 0.085(4) 0.055(4) 0.067(4) 0.009(3) 0.015(3) -0.004(3)
C39 0.067(4) 0.061(4) 0.063(4) 0.005(3) 0.012(3) -0.009(3)
C40 0.075(4) 0.068(5) 0.062(4) -0.006(3) 0.017(3) -0.017(3)
C41 0.081(4) 0.069(5) 0.063(4) -0.008(4) 0.020(3) 0.001(3)
C42 0.081(4) 0.084(5) 0.063(4) -0.001(4) 0.034(3) 0.013(4)
C43 0.063(4) 0.090(5) 0.083(5) -0.009(4) 0.036(4) -0.002(4)
C44 0.052(3) 0.084(5) 0.079(5) 0.004(4) 0.017(3) 0.007(3)
C45 0.046(3) 0.088(5) 0.087(6) 0.006(4) 0.010(3) 0.008(3)
C46 0.063(4) 0.074(5) 0.076(5) 0.012(4) 0.006(3) 0.009(3)
C47 0.069(4) 0.067(4) 0.073(5) 0.017(4) 0.007(3) 0.013(3)
C48 0.081(4) 0.056(4) 0.084(5) 0.018(4) 0.017(4) -0.004(3)
C49 0.083(4) 0.060(4) 0.077(5) 0.000(4) 0.021(4) -0.007(3)
C50 0.084(4) 0.061(4) 0.063(4) -0.004(3) 0.011(4) -0.003(3)
C51 0.095(5) 0.065(5) 0.075(5) -0.005(4) 0.028(4) 0.006(4)
C52 0.060(4) 0.095(6) 0.080(5) 0.010(5) 0.025(3) 0.017(4)
C53 0.061(3) 0.069(5) 0.095(6) 0.014(4) 0.015(4) 0.019(3)
C54 0.084(4) 0.059(4) 0.079(5) 0.011(4) 0.018(4) 0.012(3)
C55 0.087(5) 0.052(4) 0.087(5) -0.006(4) 0.021(4) -0.004(3)
C56 0.088(5) 0.071(5) 0.082(5) -0.009(4) 0.029(4) 0.013(4)
C57 0.069(4) 0.074(5) 0.090(6) 0.006(4) 0.027(4) 0.022(3)
C58 0.070(4) 0.080(5) 0.092(6) 0.005(4) 0.025(4) 0.019(4)
C59 0.075(4) 0.055(4) 0.113(7) 0.002(4) 0.007(4) 0.010(3)
C60 0.091(5) 0.050(4) 0.094(6) -0.004(4) 0.028(4) 0.013(3)
C61 0.065(3) 0.064(4) 0.055(4) 0.003(3) 0.017(3) -0.002(3)
C62 0.068(4) 0.087(5) 0.065(5) -0.002(4) 0.021(3) 0.001(3)
C63 0.073(4) 0.084(5) 0.071(5) 0.008(4) 0.016(3) -0.005(3)
C64 0.065(4) 0.073(4) 0.067(5) -0.001(3) 0.020(3) -0.007(3)
C65 0.060(4) 0.082(5) 0.073(5) -0.011(4) 0.011(3) -0.008(3)
C66 0.051(3) 0.086(5) 0.066(4) -0.002(3) 0.011(3) 0.001(3)
C67 0.062(4) 0.075(4) 0.076(5) 0.020(4) 0.018(3) 0.000(3)
C68 0.074(4) 0.097(5) 0.073(5) 0.010(4) 0.025(4) -0.001(4)
C69 0.084(5) 0.159(8) 0.079(5) 0.033(5) 0.035(4) 0.019(5)
C70 0.065(5) 0.166(9) 0.119(8) 0.072(7) 0.034(5) 0.018(5)
C71 0.067(4) 0.129(7) 0.120(7) 0.046(6) 0.028(5) 0.002(4)
C72 0.063(4) 0.092(5) 0.102(6) 0.021(4) 0.025(4) 0.001(4)
C73 0.047(3) 0.068(4) 0.058(4) 0.006(3) 0.001(3) -0.001(3)
C74 0.070(4) 0.110(6) 0.069(5) -0.005(4) 0.019(3) 0.011(4)
C75 0.060(4) 0.099(5) 0.069(5) -0.006(4) 0.015(3) 0.013(3)
C76 0.062(3) 0.061(4) 0.069(5) 0.011(3) 0.016(3) -0.005(3)
C77 0.065(4) 0.091(5) 0.057(4) 0.005(4) 0.011(3) 0.003(3)
C78 0.060(4) 0.092(5) 0.069(5) 0.006(4) 0.012(3) 0.010(3)
C79 0.064(4) 0.075(4) 0.066(4) 0.011(4) 0.022(3) 0.000(3)
C80 0.072(4) 0.077(5) 0.078(5) 0.009(4) 0.015(4) -0.006(3)
C81 0.072(4) 0.126(7) 0.080(5) 0.015(5) 0.009(4) -0.001(4)
C82 0.075(4) 0.132(7) 0.080(6) 0.021(5) 0.018(4) 0.021(5)
C83 0.078(5) 0.123(7) 0.096(6) 0.010(5) 0.022(4) 0.035(4)
C84 0.080(4) 0.108(6) 0.078(5) 0.008(4) 0.023(4) 0.011(4)
C85 0.063(3) 0.073(4) 0.057(4) 0.011(3) 0.020(3) 0.001(3)
C86 0.081(4) 0.085(5) 0.070(5) 0.027(4) 0.018(3) 0.001(4)
C87 0.071(4) 0.094(5) 0.074(5) 0.025(4) 0.012(3) 0.008(4)
C88 0.089(5) 0.067(5) 0.080(5) 0.015(4) 0.019(4) -0.001(4)
C89 0.076(4) 0.103(6) 0.098(6) 0.039(5) 0.029(4) 0.005(4)
C90 0.076(4) 0.090(5) 0.102(6) 0.043(4) 0.031(4) 0.015(4)
C91 0.106(5) 0.084(5) 0.072(5) 0.018(4) 0.034(4) 0.004(4)
C92 0.107(6) 0.106(7) 0.090(6) 0.034(5) 0.036(5) 0.017(5)
C93 0.147(8) 0.124(8) 0.119(8) 0.063(7) 0.073(6) 0.058(7)
C94 0.170(9) 0.102(8) 0.122(8) 0.050(6) 0.081(7) 0.038(7)
C95 0.181(10) 0.102(8) 0.100(7) 0.023(5) 0.070(7) 0.005(7)
C96 0.134(6) 0.070(5) 0.093(6) 0.020(4) 0.033(5) 0.001(5)
C97 0.062(3) 0.058(4) 0.071(4) 0.012(3) 0.014(3) -0.004(3)
C98 0.075(4) 0.060(5) 0.101(6) 0.016(4) 0.001(4) -0.009(3)
C99 0.077(4) 0.066(5) 0.092(5) 0.018(4) 0.008(4) -0.006(3)
C100 0.080(4) 0.051(4) 0.068(4) 0.006(3) 0.019(3) -0.001(3)
C101 0.081(4) 0.062(4) 0.076(5) 0.003(4) 0.011(3) -0.003(3)
C102 0.071(4) 0.061(4) 0.072(4) 0.009(3) 0.008(3) 0.000(3)
C103 0.089(5) 0.075(5) 0.063(4) 0.014(4) 0.014(4) -0.001(4)
C104 0.116(6) 0.075(5) 0.089(6) 0.013(4) 0.044(4) 0.000(4)
C105 0.123(6) 0.084(6) 0.105(6) 0.021(5) 0.039(5) 0.006(5)
C106 0.153(8) 0.070(5) 0.088(6) 0.014(4) 0.015(6) 0.001(6)
C107 0.124(6) 0.068(6) 0.097(6) 0.012(4) -0.005(5) -0.019(5)
C108 0.101(5) 0.077(5) 0.084(5) 0.022(4) -0.006(4) -0.007(4)
C109 0.059(3) 0.053(4) 0.065(4) 0.006(3) 0.011(3) 0.001(3)
C110 0.081(4) 0.073(5) 0.063(5) 0.007(4) 0.026(3) 0.003(3)
C111 0.081(4) 0.061(4) 0.068(5) 0.004(4) 0.017(3) -0.002(3)
C112 0.064(3) 0.062(4) 0.070(5) -0.010(4) 0.010(3) -0.007(3)
C113 0.085(4) 0.073(5) 0.056(4) -0.005(4) 0.023(3) -0.004(3)
C114 0.077(4) 0.061(4) 0.077(5) 0.010(4) 0.020(3) -0.003(3)
C115 0.066(4) 0.074(5) 0.072(5) -0.002(4) 0.019(3) -0.003(3)
C116 0.081(4) 0.088(5) 0.068(5) -0.009(4) 0.016(3) 0.003(4)
C117 0.093(5) 0.095(6) 0.089(6) -0.024(5) 0.027(5) 0.004(4)
C118 0.103(5) 0.119(8) 0.072(6) -0.029(5) 0.041(5) -0.033(5)
C119 0.126(6) 0.089(6) 0.078(6) -0.003(5) 0.029(5) -0.006(5)
C120 0.100(5) 0.087(5) 0.070(5) 0.003(4) 0.027(4) -0.004(4)
C121 0.078(4) 0.092(5) 0.070(5) -0.001(4) 0.014(3) 0.000(4)
C122 0.098(5) 0.071(5) 0.089(5) 0.009(4) 0.030(4) 0.012(4)
C123 0.161(8) 0.087(6) 0.098(6) 0.013(5) 0.047(6) 0.045(6)
C124 0.102(8) 0.083(8) 0.118(9) -0.002(7) 0.066(7) 0.001(6)
C125 0.138(8) 0.255(14) 0.109(8) -0.012(8) 0.015(6) 0.082(9)
C126 0.120(7) 0.222(12) 0.112(8) 0.057(8) 0.037(6) 0.035(7)
C127 0.144(8) 0.100(7) 0.143(10) -0.013(7) 0.017(7) 0.055(6)
C128 0.135(7) 0.164(10) 0.120(9) 0.012(7) 0.018(6) 0.030(7)
C201 0.057(3) 0.100(5) 0.084(5) -0.035(4) 0.016(3) -0.008(3)
C202 0.064(3) 0.091(5) 0.055(4) 0.000(4) 0.017(3) 0.007(3)
C203 0.072(4) 0.053(4) 0.064(4) 0.004(3) 0.022(3) -0.003(3)
C204 0.082(4) 0.056(4) 0.073(5) 0.007(3) 0.033(3) -0.007(3)
C205 0.084(4) 0.062(4) 0.078(5) 0.000(4) 0.038(4) -0.007(3)
C206 0.069(4) 0.081(5) 0.060(4) -0.007(3) 0.017(3) 0.010(3)
C207 0.060(3) 0.079(5) 0.058(4) -0.003(3) 0.019(3) 0.004(3)
C208 0.073(4) 0.063(4) 0.061(4) 0.005(3) 0.023(3) -0.001(3)
C209 0.076(4) 0.062(4) 0.075(5) 0.006(3) 0.030(3) -0.008(3)
C210 0.078(4) 0.067(4) 0.061(4) -0.004(3) 0.030(3) 0.000(3)
C211 0.061(3) 0.078(5) 0.061(4) -0.005(4) 0.009(3) 0.002(3)
C212 0.050(3) 0.078(5) 0.074(5) -0.009(4) 0.013(3) -0.001(3)
C213 0.060(3) 0.082(5) 0.053(4) -0.002(3) 0.016(3) 0.005(3)
C214 0.074(4) 0.061(4) 0.060(4) 0.002(3) 0.024(3) 0.008(3)
C215 0.081(4) 0.053(4) 0.068(5) -0.006(3) 0.019(3) -0.016(3)
C216 0.070(4) 0.060(4) 0.076(5) 0.002(3) 0.022(3) -0.011(3)
C217 0.071(4) 0.064(4) 0.080(5) -0.001(4) 0.036(4) -0.005(3)
C218 0.073(4) 0.073(5) 0.068(5) 0.002(4) 0.025(3) -0.006(3)
C219 0.074(4) 0.067(4) 0.057(4) -0.004(3) 0.021(3) 0.004(3)
C220 0.070(4) 0.076(5) 0.054(4) -0.009(3) 0.014(3) 0.005(3)
C221 0.060(3) 0.072(5) 0.063(4) -0.008(3) 0.014(3) -0.004(3)
C222 0.051(3) 0.073(5) 0.059(4) 0.008(4) 0.017(3) -0.003(3)
C223 0.059(3) 0.068(4) 0.064(4) 0.001(4) 0.023(3) 0.001(3)
C224 0.071(4) 0.060(4) 0.057(4) -0.003(3) 0.018(3) -0.002(3)
C225 0.070(4) 0.055(4) 0.069(4) -0.011(3) 0.015(3) -0.006(3)
C226 0.062(4) 0.073(5) 0.085(5) 0.001(4) 0.017(4) -0.011(3)
C227 0.063(4) 0.076(5) 0.076(5) -0.005(4) 0.023(4) -0.006(3)
C228 0.066(4) 0.066(4) 0.075(5) -0.004(4) 0.029(3) 0.001(3)
C229 0.073(4) 0.082(5) 0.064(4) 0.004(4) 0.032(3) 0.008(4)
C230 0.073(4) 0.060(4) 0.063(4) -0.008(3) 0.013(3) -0.002(3)
C231 0.067(4) 0.062(4) 0.077(5) -0.013(4) 0.022(3) -0.008(3)
C232 0.063(3) 0.072(5) 0.069(5) 0.000(4) 0.016(3) -0.011(3)
C233 0.064(3) 0.068(4) 0.064(4) 0.005(3) 0.022(3) 0.000(3)
C234 0.069(4) 0.071(4) 0.058(4) 0.002(3) 0.020(3) 0.005(3)
C235 0.069(4) 0.083(5) 0.059(4) -0.015(4) 0.014(3) -0.005(3)
C236 0.060(4) 0.082(5) 0.073(5) -0.007(4) 0.009(3) -0.020(3)
C237 0.057(3) 0.084(5) 0.075(5) 0.000(4) 0.021(3) -0.006(3)
C238 0.056(3) 0.082(5) 0.079(5) -0.002(4) 0.023(3) 0.010(3)
C239 0.068(4) 0.067(4) 0.077(5) -0.007(4) 0.028(3) 0.002(3)
C240 0.073(4) 0.051(4) 0.072(5) -0.007(3) 0.024(3) -0.003(3)
C241 0.073(4) 0.059(4) 0.090(6) 0.004(4) 0.025(4) -0.003(3)
C242 0.077(4) 0.068(4) 0.077(5) 0.006(4) 0.038(4) -0.002(3)
C243 0.069(4) 0.072(5) 0.057(4) 0.007(4) 0.022(3) -0.006(3)
C244 0.071(4) 0.081(5) 0.058(4) 0.004(3) 0.024(3) -0.001(3)
C245 0.070(4) 0.076(5) 0.056(4) 0.005(3) 0.008(3) -0.003(3)
C246 0.058(3) 0.084(5) 0.078(5) -0.001(4) 0.004(3) -0.005(3)
C247 0.056(3) 0.087(5) 0.074(5) 0.002(4) 0.009(3) 0.000(3)
C248 0.073(4) 0.077(5) 0.074(5) 0.004(4) 0.025(4) 0.013(4)
C249 0.076(4) 0.070(4) 0.068(5) 0.004(4) 0.026(4) 0.016(3)
C250 0.079(4) 0.046(4) 0.086(5) 0.001(3) 0.031(4) -0.005(3)
C251 0.074(4) 0.063(4) 0.083(5) 0.004(4) 0.033(4) -0.007(3)
C252 0.083(4) 0.074(5) 0.061(4) 0.008(3) 0.029(3) 0.004(4)
C253 0.059(3) 0.086(5) 0.061(4) 0.002(4) 0.011(3) 0.008(3)
C254 0.065(4) 0.088(6) 0.080(5) 0.017(4) 0.017(4) 0.019(4)
C255 0.081(4) 0.066(4) 0.084(5) 0.004(4) 0.027(4) 0.006(3)
C256 0.089(5) 0.060(4) 0.083(5) 0.022(4) 0.029(4) 0.010(3)
C257 0.075(4) 0.077(5) 0.070(5) 0.019(4) 0.017(3) 0.009(3)
C258 0.074(4) 0.078(5) 0.077(5) 0.015(4) 0.019(3) 0.012(4)
C259 0.068(4) 0.085(5) 0.072(5) 0.014(4) 0.010(3) 0.020(4)
C260 0.082(4) 0.066(4) 0.081(5) 0.012(4) 0.026(4) 0.014(3)
C261 0.070(4) 0.062(4) 0.057(4) 0.005(3) 0.011(3) 0.006(3)
C262 0.075(4) 0.084(5) 0.061(4) 0.000(4) 0.014(3) 0.008(3)
C263 0.073(4) 0.109(6) 0.070(5) 0.008(5) 0.012(4) 0.003(4)
C264 0.091(5) 0.065(4) 0.066(5) 0.014(4) 0.008(4) -0.001(4)
C265 0.141(7) 0.089(6) 0.061(5) -0.013(4) -0.003(5) 0.046(5)
C266 0.114(5) 0.125(7) 0.056(5) -0.023(5) -0.001(4) 0.049(5)
C267 0.107(5) 0.100(6) 0.052(5) 0.014(4) 0.004(4) -0.019(5)
C268 0.132(8) 0.321(17) 0.084(7) -0.045(9) -0.033(6) 0.095(10)
C269 0.158(11) 0.44(3) 0.129(12) -0.034(15) -0.040(9) 0.111(15)
C270 0.173(13) 0.27(2) 0.116(12) -0.056(13) 0.022(10) -0.111(14)
C271 0.36(3) 0.121(11) 0.155(14) 0.041(9) -0.085(15) -0.049(13)
C272 0.290(15) 0.102(8) 0.108(9) -0.011(7) -0.080(9) 0.003(9)
C273 0.063(4) 0.070(4) 0.064(4) -0.001(3) 0.014(3) 0.008(3)
C274 0.070(4) 0.073(5) 0.120(6) 0.012(4) 0.020(4) 0.006(4)
C275 0.061(4) 0.085(6) 0.129(7) 0.004(5) 0.012(4) 0.005(4)
C276 0.072(4) 0.097(6) 0.060(4) 0.007(4) 0.021(3) 0.011(4)
C277 0.107(6) 0.140(8) 0.178(10) 0.091(7) 0.041(6) 0.047(6)
C278 0.081(5) 0.135(8) 0.178(9) 0.090(7) 0.047(5) 0.021(5)
C279 0.091(5) 0.134(7) 0.095(6) 0.043(5) 0.038(4) 0.050(5)
C280 0.107(7) 0.245(13) 0.230(13) 0.135(11) 0.090(8) 0.090(8)
C281 0.126(8) 0.307(18) 0.298(18) 0.198(16) 0.113(10) 0.100(10)
C282 0.159(9) 0.240(14) 0.180(11) 0.125(11) 0.099(9) 0.103(9)
C283 0.127(7) 0.173(9) 0.105(7) 0.069(7) 0.037(6) 0.070(7)
C284 0.113(6) 0.131(8) 0.084(6) 0.022(5) 0.025(5) 0.031(5)
C285 0.083(4) 0.060(4) 0.067(5) -0.004(4) 0.025(3) -0.005(3)
C286 0.153(7) 0.075(6) 0.069(5) 0.008(4) 0.036(5) 0.001(5)
C287 0.157(7) 0.055(5) 0.086(6) 0.013(4) 0.042(5) 0.008(4)
C288 0.094(4) 0.060(4) 0.078(5) 0.008(4) 0.030(4) 0.006(3)
C289 0.133(6) 0.068(5) 0.075(5) 0.009(4) 0.034(4) 0.034(4)
C290 0.132(6) 0.071(5) 0.078(5) 0.020(4) 0.034(4) 0.031(4)
C291 0.097(5) 0.074(5) 0.089(6) 0.021(5) 0.036(4) -0.001(4)
C292 0.119(6) 0.084(6) 0.114(7) 0.038(5) 0.056(5) 0.026(4)
C293 0.117(6) 0.084(6) 0.131(8) 0.039(6) 0.049(6) 0.013(5)
C294 0.150(7) 0.063(6) 0.155(10) 0.025(7) 0.061(7) 0.011(5)
C295 0.256(12) 0.063(6) 0.115(8) 0.013(5) 0.072(8) -0.002(6)
C296 0.224(10) 0.081(6) 0.087(7) 0.018(5) 0.059(7) -0.001(6)
C297 0.083(4) 0.064(4) 0.077(5) -0.001(4) 0.025(4) -0.012(3)
C298 0.100(5) 0.101(6) 0.094(6) 0.024(5) 0.018(4) -0.022(5)
C299 0.115(6) 0.091(6) 0.087(6) 0.024(4) 0.008(5) -0.020(5)
C300 0.082(4) 0.079(5) 0.083(5) 0.018(4) 0.026(4) -0.007(4)
C301 0.092(5) 0.094(6) 0.131(7) 0.036(5) 0.024(5) -0.012(4)
C302 0.081(4) 0.088(5) 0.109(6) 0.024(5) 0.018(4) -0.010(4)
C303 0.084(4) 0.093(6) 0.096(6) 0.027(5) 0.028(4) -0.004(4)
C304 0.130(6) 0.079(5) 0.092(6) 0.014(5) 0.026(5) -0.017(5)
C305 0.124(6) 0.096(6) 0.099(7) 0.028(5) 0.026(5) -0.011(5)
C306 0.102(6) 0.097(7) 0.145(9) 0.048(7) 0.005(6) -0.025(5)
C307 0.123(6) 0.090(6) 0.118(8) 0.030(5) -0.011(5) -0.035(5)
C308 0.097(5) 0.080(5) 0.099(6) 0.014(5) 0.004(4) -0.023(4)
C309 0.096(5) 0.083(5) 0.057(5) -0.006(4) 0.027(4) -0.010(4)
C310 0.265(15) 0.48(3) 0.096(8) 0.039(12) 0.048(9) -0.249(18)
C311 0.279(17) 0.48(3) 0.098(10) 0.004(13) 0.056(10) -0.253(19)
C312 0.126(7) 0.126(8) 0.090(7) 0.003(6) 0.067(6) -0.003(6)
C313 0.244(13) 0.151(10) 0.095(8) 0.005(7) 0.071(8) -0.033(9)
C314 0.234(12) 0.136(9) 0.097(8) 0.020(7) 0.069(8) -0.042(8)
C315 0.126(7) 0.129(8) 0.098(7) 0.024(6) 0.052(6) 0.005(6)
C316 0.185(10) 0.202(11) 0.104(8) 0.050(8) 0.074(7) 0.004(9)
C317 0.198(11) 0.152(10) 0.120(9) 0.038(8) 0.086(9) -0.006(8)
C318 0.231(13) 0.110(8) 0.097(8) 0.030(7) 0.083(9) 0.036(8)
C319 0.203(11) 0.107(8) 0.097(8) 0.037(6) 0.058(7) 0.055(7)
C320 0.141(8) 0.120(8) 0.112(8) 0.027(6) 0.050(7) 0.023(6)
C321 0.057(6) 0.063(8) 0.053(7) 0.003(6) 0.018(5) -0.007(5)
C322 0.096(5) 0.135(8) 0.108(7) 0.060(6) 0.029(5) 0.026(5)
C323 0.175(10) 0.117(8) 0.153(10) 0.058(7) 0.023(8) 0.013(7)
C326 0.233(12) 0.128(9) 0.175(11) 0.022(8) 0.110(10) 0.073(8)
S3 0.1131(17) 0.145(2) 0.123(2) 0.0333(17) 0.0242(14) -0.0083(15)
S4 0.362(9) 0.627(16) 0.238(7) -0.046(8) 0.043(6) 0.245(10)
C601 0.084(7) 0.119(9) 0.080(7) 0.021(6) 0.012(5) -0.009(6)
C602 0.131(13) 0.29(3) 0.30(3) -0.13(2) -0.053(15) 0.116(16)
C701 0.121(10) 0.39(3) 0.130(12) 0.116(18) 0.068(9) 0.093(15)
C702 0.150(10) 0.111(8) 0.177(12) 0.048(7) 0.077(9) 0.039(7)
C703 0.187(14) 0.239(19) 0.39(3) 0.101(19) 0.177(17) 0.034(14)
C704 0.124(7) 0.146(9) 0.127(8) -0.042(7) 0.058(6) -0.042(6)
C705 0.198(16) 0.50(4) 0.092(10) 0.082(15) 0.006(11) -0.16(2)
C706 0.189(15) 0.48(5) 0.129(14) 0.12(2) 0.035(12) -0.10(2)
C707 0.99(12) 0.47(6) 0.15(2) -0.02(3) 0.14(4) -0.51(7)
C708 0.27(2) 0.176(17) 0.29(3) 0.067(19) 0.19(2) -0.012(19)
C709 0.75(8) 0.69(7) 0.19(2) -0.24(3) 0.29(3) -0.63(7)

loop_
_atom_type_symbol
_atom_type_description
_atom_type_scat_dispersion_real
_atom_type_scat_dispersion_imag
_atom_type_scat_source
C C 0.0033 0.0016 'International Tables Vol C Tables 4.2.6.8 and 6.1.1.4'
H H 0 0 'International Tables Vol C Tables 4.2.6.8 and 6.1.1.4'
O O 0.0106 0.006 'International Tables Vol C Tables 4.2.6.8 and 6.1.1.4'
S S 0.1246 0.1234 'International Tables Vol C Tables 4.2.6.8 and 6.1.1.4'

loop_
_geom_angle_atom_site_label_1
_geom_angle_atom_site_label_2
_geom_angle_atom_site_label_3
_geom_angle
_geom_angle_site_symmetry_1
C127 S1 C126 103.9(6) .
C326 S2 C327 97.2(8) .
C2 C1 C5 101.3(4) .
C2 C1 C6 114.9(5) .
C5 C1 C6 116.5(5) .
C2 C1 C121 110.3(5) .
C5 C1 C121 100.7(5) .
C6 C1 C121 111.9(5) .
C3 C2 C7 121.7(5) .
C3 C2 C1 109.2(5) .
C7 C2 C1 126.6(5) .
C2 C3 C4 109.3(5) .
C2 C3 C8 126.1(5) .
C4 C3 C8 122.6(5) .
C5 C4 C3 109.5(5) .
C5 C4 C9 125.8(5) .
C3 C4 C9 122.9(5) .
C4 C5 C10 123.1(5) .
C4 C5 C1 109.1(5) .
C10 C5 C1 125.6(5) .
C19 C6 C61 109.8(4) .
C19 C6 C18 99.0(5) .
C61 C6 C18 109.3(4) .
C19 C6 C1 112.3(5) .
C61 C6 C1 114.5(5) .
C18 C6 C1 110.9(4) .
C2 C7 C20 105.2(5) .
C2 C7 C73 117.4(5) .
C20 C7 C73 112.5(4) .
C2 C7 C11 108.2(4) .
C20 C7 C11 98.3(5) .
C73 C7 C11 113.2(5) .
C3 C8 C85 113.3(5) .
C3 C8 C12 107.3(4) .
C85 C8 C12 115.4(5) .
C3 C8 C13 107.5(5) .
C85 C8 C13 112.0(4) .
C12 C8 C13 100.3(5) .
C4 C9 C97 113.3(5) .
C4 C9 C15 106.1(5) .
C97 C9 C15 115.9(5) .
C4 C9 C14 107.3(5) .
C97 C9 C14 112.8(5) .
C15 C9 C14 100.3(5) .
C5 C10 C109 118.9(5) .
C5 C10 C16 107.3(5) .
C109 C10 C16 111.1(5) .
C5 C10 C17 105.6(5) .
C109 C10 C17 112.5(5) .
C16 C10 C17 99.5(4) .
C12 C11 C21 119.0(5) .
C12 C11 C7 123.9(6) .
C21 C11 C7 111.4(5) .
C11 C12 C22 120.3(6) .
C11 C12 C8 122.0(5) .
C22 C12 C8 110.5(5) .
C14 C13 C23 120.4(6) .
C14 C13 C8 124.4(6) .
C23 C13 C8 108.9(5) .
C13 C14 C24 119.6(6) .
C13 C14 C9 124.1(5) .
C24 C14 C9 109.9(5) .
C16 C15 C25 119.3(6) .
C16 C15 C9 122.4(5) .
C25 C15 C9 110.7(5) .
C15 C16 C26 119.0(6) .
C15 C16 C10 125.0(5) .
C26 C16 C10 109.5(5) .
C18 C17 C27 120.2(6) .
C18 C17 C10 124.0(5) .
C27 C17 C10 110.1(5) .
C17 C18 C28 119.2(5) .
C17 C18 C6 127.0(5) .
C28 C18 C6 108.7(5) .
C20 C19 C29 120.5(6) .
C20 C19 C6 125.7(6) .
C29 C19 C6 110.0(5) .
C19 C20 C30 118.8(6) .
C19 C20 C7 124.9(6) .
C30 C20 C7 110.0(5) .
C31 C21 C11 121.8(5) .
C31 C21 C30 119.6(6) .
C11 C21 C30 107.5(5) .
C32 C22 C12 120.9(5) .
C32 C22 C23 120.0(6) .
C12 C22 C23 108.5(5) .
C33 C23 C13 120.7(6) .
C33 C23 C22 120.6(6) .
C13 C23 C22 109.5(5) .
C34 C24 C14 120.0(6) .
C34 C24 C25 119.8(6) .
C14 C24 C25 109.0(5) .
C35 C25 C15 123.3(6) .
C35 C25 C24 119.7(6) .
C15 C25 C24 107.8(5) .
C36 C26 C16 122.2(6) .
C36 C26 C27 119.0(6) .
C16 C26 C27 109.5(5) .
C37 C27 C17 121.7(5) .
C37 C27 C26 120.4(6) .
C17 C27 C26 107.9(5) .
C38 C28 C18 120.7(5) .
C38 C28 C29 119.8(6) .
C18 C28 C29 109.6(5) .
C39 C29 C28 121.9(6) .
C39 C29 C19 120.7(6) .
C28 C29 C19 107.7(5) .
C40 C30 C20 121.7(6) .
C40 C30 C21 119.1(6) .
C20 C30 C21 109.0(6) .
C21 C31 C32 118.9(6) .
C21 C31 C41 120.8(6) .
C32 C31 C41 108.6(5) .
C22 C32 C31 119.0(5) .
C22 C32 C42 119.9(6) .
C31 C32 C42 107.4(6) .
C23 C33 C34 118.7(6) .
C23 C33 C43 120.0(6) .
C34 C33 C43 109.2(6) .
C24 C34 C33 120.5(6) .
C24 C34 C44 119.6(6) .
C33 C34 C44 107.6(6) .
C25 C35 C45 120.8(6) .
C25 C35 C36 117.4(6) .
C45 C35 C36 107.9(6) .
C26 C36 C46 120.2(6) .
C26 C36 C35 118.6(6) .
C46 C36 C35 107.4(6) .
C27 C37 C38 118.2(6) .
C27 C37 C47 120.9(6) .
C38 C37 C47 108.0(6) .
C28 C38 C37 119.8(6) .
C28 C38 C48 118.9(6) .
C37 C38 C48 108.8(6) .
C29 C39 C40 119.5(6) .
C29 C39 C49 119.2(6) .
C40 C39 C49 107.7(6) .
C30 C40 C39 118.6(6) .
C30 C40 C50 121.1(6) .
C39 C40 C50 108.1(6) .
C50 C41 C31 119.7(6) .
C50 C41 C51 120.1(6) .
C31 C41 C51 107.8(6) .
C43 C42 C51 119.8(6) .
C43 C42 C32 119.6(6) .
C51 C42 C32 108.7(6) .
C42 C43 C33 119.9(6) .
C42 C43 C52 119.6(7) .
C33 C43 C52 107.7(6) .
C45 C44 C52 118.7(7) .
C45 C44 C34 120.5(6) .
C52 C44 C34 108.5(6) .
C44 C45 C53 120.3(7) .
C44 C45 C35 119.5(6) .
C53 C45 C35 108.5(6) .
C47 C46 C36 120.5(6) .
C47 C46 C53 118.8(6) .
C36 C46 C53 109.2(6) .
C46 C47 C54 120.1(6) .
C46 C47 C37 119.0(6) .
C54 C47 C37 108.4(5) .
C49 C48 C38 121.0(6) .
C49 C48 C54 120.1(7) .
C38 C48 C54 106.6(6) .
C48 C49 C55 121.0(6) .
C48 C49 C39 119.1(6) .
C55 C49 C39 107.5(6) .
C41 C50 C55 120.6(6) .
C41 C50 C40 119.6(6) .
C55 C50 C40 106.8(6) .
C56 C51 C42 119.9(7) .
C56 C51 C41 120.5(6) .
C42 C51 C41 107.5(6) .
C57 C52 C44 121.8(7) .
C57 C52 C43 119.6(7) .
C44 C52 C43 106.9(6) .
C58 C53 C45 119.9(7) .
C58 C53 C46 121.8(6) .
C45 C53 C46 107.0(6) .
C59 C54 C47 121.0(6) .
C59 C54 C48 119.4(6) .
C47 C54 C48 108.2(6) .
C60 C55 C49 119.4(6) .
C60 C55 C50 119.5(6) .
C49 C55 C50 109.8(6) .
C51 C56 C57 120.8(7) .
C51 C56 C60 119.4(6) .
C57 C56 C60 108.2(7) .
C52 C57 C56 120.2(7) .
C52 C57 C58 118.9(7) .
C56 C57 C58 108.7(6) .
C53 C58 C57 120.4(7) .
C53 C58 C59 117.8(7) .
C57 C58 C59 108.3(7) .
C54 C59 C60 120.4(6) .
C54 C59 C58 120.5(7) .
C60 C59 C58 106.8(7) .
C55 C60 C56 119.8(7) .
C55 C60 C59 119.6(7) .
C56 C60 C59 108.1(6) .
C66 C61 C62 117.7(5) .
C66 C61 C6 121.2(5) .
C62 C61 C6 121.1(5) .
C61 C62 C63 120.5(6) .
C61 C62 H62 119.8 .
C63 C62 H62 119.8 .
C64 C63 C62 120.8(6) .
C64 C63 H63 119.6 .
C62 C63 H63 119.6 .
C65 C64 C63 117.3(6) .
C65 C64 C67 121.2(6) .
C63 C64 C67 121.4(6) .
C64 C65 C66 122.1(6) .
C64 C65 H65 118.9 .
C66 C65 H65 118.9 .
C61 C66 C65 121.5(6) .
C61 C66 H66 119.2 .
C65 C66 H66 119.2 .
C68 C67 C72 118.5(6) .
C68 C67 C64 122.1(6) .
C72 C67 C64 119.4(6) .
C67 C68 C69 120.7(7) .
C67 C68 H68 119.7 .
C69 C68 H68 119.7 .
C70 C69 C68 119.9(8) .
C70 C69 H69 120.1 .
C68 C69 H69 120.1 .
C71 C70 C69 119.7(7) .
C71 C70 H70 120.1 .
C69 C70 H70 120.1 .
C70 C71 C72 121.3(8) .
C70 C71 H71 119.3 .
C72 C71 H71 119.3 .
C71 C72 C67 119.9(8) .
C71 C72 H72 120 .
C67 C72 H72 120 .
C78 C73 C74 117.2(5) .
C78 C73 C7 120.1(5) .
C74 C73 C7 122.7(6) .
C75 C74 C73 121.5(6) .
C75 C74 H74 119.3 .
C73 C74 H74 119.3 .
C74 C75 C76 121.6(6) .
C74 C75 H75 119.2 .
C76 C75 H75 119.2 .
C75 C76 C77 116.7(5) .
C75 C76 C79 122.8(6) .
C77 C76 C79 120.5(6) .
C78 C77 C76 121.3(6) .
C78 C77 H77 119.3 .
C76 C77 H77 119.3 .
C77 C78 C73 121.6(6) .
C77 C78 H78 119.2 .
C73 C78 H78 119.2 .
C84 C79 C80 118.1(6) .
C84 C79 C76 120.9(6) .
C80 C79 C76 121.0(6) .
C79 C80 C81 121.5(7) .
C79 C80 H80 119.3 .
C81 C80 H80 119.3 .
C82 C81 C80 119.3(7) .
C82 C81 H81 120.3 .
C80 C81 H81 120.3 .
C83 C82 C81 120.0(7) .
C83 C82 H82 120 .
C81 C82 H82 120 .
C82 C83 C84 120.7(8) .
C82 C83 H83 119.7 .
C84 C83 H83 119.7 .
C79 C84 C83 120.4(7) .
C79 C84 H84 119.8 .
C83 C84 H84 119.8 .
C90 C85 C86 117.9(6) .
C90 C85 C8 121.8(5) .
C86 C85 C8 120.3(5) .
C87 C86 C85 120.4(6) .
C87 C86 H86 119.8 .
C85 C86 H86 119.8 .
C86 C87 C88 121.6(6) .
C86 C87 H87 119.2 .
C88 C87 H87 119.2 .
C89 C88 C87 116.4(6) .
C89 C88 C91 120.9(6) .
C87 C88 C91 122.7(6) .
C90 C89 C88 122.6(6) .
C90 C89 H89 118.7 .
C88 C89 H89 118.7 .
C89 C90 C85 121.0(6) .
C89 C90 H90 119.5 .
C85 C90 H90 119.5 .
C96 C91 C92 118.5(7) .
C96 C91 C88 122.0(7) .
C92 C91 C88 119.4(7) .
C93 C92 C91 119.2(8) .
C93 C92 H92 120.4 .
C91 C92 H92 120.4 .
C94 C93 C92 120.8(9) .
C94 C93 H93 119.6 .
C92 C93 H93 119.6 .
C93 C94 C95 120.9(9) .
C93 C94 H94 119.5 .
C95 C94 H94 119.5 .
C94 C95 C96 118.7(9) .
C94 C95 H95 120.6 .
C96 C95 H95 120.6 .
C91 C96 C95 121.7(9) .
C91 C96 H96 119.2 .
C95 C96 H96 119.2 .
C102 C97 C98 117.6(6) .
C102 C97 C9 122.1(5) .
C98 C97 C9 120.4(5) .
C99 C98 C97 121.6(6) .
C99 C98 H98 119.2 .
C97 C98 H98 119.2 .
C98 C99 C100 121.4(6) .
C98 C99 H99 119.3 .
C100 C99 H99 119.3 .
C99 C100 C101 116.9(6) .
C99 C100 C103 121.7(6) .
C101 C100 C103 121.3(6) .
C100 C101 C102 121.8(6) .
C100 C101 H101 119.1 .
C102 C101 H101 119.1 .
C97 C102 C101 120.6(6) .
C97 C102 H102 119.7 .
C101 C102 H102 119.7 .
C108 C103 C104 116.9(7) .
C108 C103 C100 123.2(7) .
C104 C103 C100 119.9(6) .
C103 C104 C105 121.9(7) .
C103 C104 H104 119.1 .
C105 C104 H104 119.1 .
C106 C105 C104 118.8(8) .
C106 C105 H105 120.6 .
C104 C105 H105 120.6 .
C107 C106 C105 120.8(8) .
C107 C106 H106 119.6 .
C105 C106 H106 119.6 .
C106 C107 C108 119.4(8) .
C106 C107 H107 120.3 .
C108 C107 H107 120.3 .
C103 C108 C107 122.2(8) .
C103 C108 H108 118.9 .
C107 C108 H108 118.9 .
C110 C109 C114 116.1(6) .
C110 C109 C10 121.2(5) .
C114 C109 C10 122.5(6) .
C111 C110 C109 122.3(6) .
C111 C110 H110 118.9 .
C109 C110 H110 118.9 .
C110 C111 C112 121.0(6) .
C110 C111 H111 119.5 .
C112 C111 H111 119.5 .
C113 C112 C111 116.5(6) .
C113 C112 C115 122.2(6) .
C111 C112 C115 121.3(6) .
C112 C113 C114 122.6(6) .
C112 C113 H113 118.7 .
C114 C113 H113 118.7 .
C113 C114 C109 121.5(6) .
C113 C114 H114 119.2 .
C109 C114 H114 119.2 .
C116 C115 C120 116.5(7) .
C116 C115 C112 122.6(6) .
C120 C115 C112 120.8(7) .
C117 C116 C115 122.5(7) .
C117 C116 H116 118.7 .
C115 C116 H116 118.7 .
C116 C117 C118 120.1(8) .
C116 C117 H117 119.9 .
C118 C117 H117 119.9 .
C117 C118 C119 119.2(7) .
C117 C118 H118 120.4 .
C119 C118 H118 120.4 .
C120 C119 C118 120.4(8) .
C120 C119 H119 119.8 .
C118 C119 H119 119.8 .
C119 C120 C115 121.3(8) .
C119 C120 H120 119.4 .
C115 C120 H120 119.4 .
C122 C121 C1 119.6(5) .
C122 C121 H12A 107.4 .
C1 C121 H12A 107.4 .
C122 C121 H12B 107.4 .
C1 C121 H12B 107.4 .
H12A C121 H12B 107 .
C123 C122 C121 114.6(6) .
C123 C122 H12C 108.6 .
C121 C122 H12C 108.6 .
C123 C122 H12D 108.6 .
C121 C122 H12D 108.6 .
H12C C122 H12D 107.6 .
C124 C123 C122 117.8(8) .
C124 C123 H12E 107.9 .
C122 C123 H12E 107.9 .
C124 C123 H12F 107.9 .
C122 C123 H12F 107.9 .
H12E C123 H12F 107.2 .
C123 C124 C125 112.9(9) .
C123 C124 H12J 109 .
C125 C124 H12J 109 .
C123 C124 H12K 109 .
C125 C124 H12K 109 .
H12J C124 H12K 107.8 .
C126 C125 C124 107.5(10) .
C126 C125 H12G 110.2 .
C124 C125 H12G 110.2 .
C126 C125 H12H 110.2 .
C124 C125 H12H 110.2 .
H12G C125 H12H 108.5 .
C125 C126 S1 115.4(7) .
C125 C126 H12E 108.4 .
S1 C126 H12E 108.4 .
C125 C126 H12F 108.4 .
S1 C126 H12F 108.4 .
H12E C126 H12F 107.5 .
O1 C127 C128 121.1(10) .
O1 C127 S1 123.1(11) .
C128 C127 S1 115.8(8) .
C127 C128 H12G 109.5 .
C127 C128 H12H 109.5 .
H12G C128 H12H 109.5 .
C127 C128 H12I 109.5 .
H12G C128 H12I 109.5 .
H12H C128 H12I 109.5 .
C202 C201 C205 106.0(5) .
C202 C201 C206 118.8(6) .
C205 C201 C206 120.6(5) .
C202 C201 C321 102.9(6) .
C205 C201 C321 95.7(6) .
C206 C201 C321 109.1(5) .
C203 C202 C201 109.2(5) .
C203 C202 C207 123.9(5) .
C201 C202 C207 124.8(6) .
C202 C203 C204 108.8(5) .
C202 C203 C208 124.0(5) .
C204 C203 C208 124.4(5) .
C205 C204 C203 108.8(5) .
C205 C204 C209 125.9(6) .
C203 C204 C209 122.5(6) .
C204 C205 C201 106.8(5) .
C204 C205 C210 120.5(6) .
C201 C205 C210 124.5(5) .
C261 C206 C211 109.4(5) .
C261 C206 C220 112.3(5) .
C211 C206 C220 98.6(5) .
C261 C206 C201 116.2(5) .
C211 C206 C201 110.0(5) .
C220 C206 C201 109.0(5) .
C273 C207 C202 116.6(5) .
C273 C207 C212 113.2(5) .
C202 C207 C212 107.0(5) .
C273 C207 C213 112.1(5) .
C202 C207 C213 107.0(5) .
C212 C207 C213 99.4(5) .
C285 C208 C203 116.2(5) .
C285 C208 C215 110.8(5) .
C203 C208 C215 106.8(5) .
C285 C208 C214 114.2(5) .
C203 C208 C214 107.5(5) .
C215 C208 C214 99.8(5) .
C204 C209 C217 107.0(5) .
C204 C209 C297 117.3(5) .
C217 C209 C297 114.5(5) .
C204 C209 C216 107.1(5) .
C217 C209 C216 99.9(5) .
C297 C209 C216 109.3(5) .
C309 C210 C219 113.4(5) .
C309 C210 C218 110.5(5) .
C219 C210 C218 101.1(5) .
C309 C210 C205 114.4(5) .
C219 C210 C205 107.6(5) .
C218 C210 C205 108.8(5) .
C212 C211 C221 118.4(6) .
C212 C211 C206 125.9(6) .
C221 C211 C206 110.4(5) .
C211 C212 C222 119.9(6) .
C211 C212 C207 123.4(6) .
C222 C212 C207 110.7(5) .
C214 C213 C223 119.8(6) .
C214 C213 C207 124.4(6) .
C223 C213 C207 109.2(5) .
C213 C214 C224 120.2(6) .
C213 C214 C208 123.4(6) .
C224 C214 C208 109.9(5) .
C216 C215 C225 119.2(6) .
C216 C215 C208 123.9(6) .
C225 C215 C208 110.7(5) .
C215 C216 C226 119.8(6) .
C215 C216 C209 125.1(6) .
C226 C216 C209 109.3(6) .
C218 C217 C227 120.2(6) .
C218 C217 C209 123.3(6) .
C227 C217 C209 110.0(6) .
C217 C218 C228 119.7(6) .
C217 C218 C210 126.1(6) .
C228 C218 C210 108.0(5) .
C220 C219 C229 119.9(6) .
C220 C219 C210 126.4(6) .
C229 C219 C210 108.5(5) .
C219 C220 C230 119.9(6) .
C219 C220 C206 125.3(6) .
C230 C220 C206 109.6(5) .
C231 C221 C211 122.7(6) .
C231 C221 C230 119.8(6) .
C211 C221 C230 108.3(6) .
C232 C222 C223 121.8(6) .
C232 C222 C212 121.0(6) .
C223 C222 C212 107.3(5) .
C233 C223 C222 119.5(6) .
C233 C223 C213 120.7(6) .
C222 C223 C213 110.4(6) .
C234 C224 C214 121.2(5) .
C234 C224 C225 119.2(6) .
C214 C224 C225 108.5(5) .
C235 C225 C215 122.9(6) .
C235 C225 C224 119.6(6) .
C215 C225 C224 108.3(5) .
C236 C226 C216 121.3(6) .
C236 C226 C227 119.9(7) .
C216 C226 C227 108.7(6) .
C237 C227 C217 120.8(6) .
C237 C227 C226 119.5(7) .
C217 C227 C226 108.8(6) .
C238 C228 C229 120.0(6) .
C238 C228 C218 120.3(6) .
C229 C228 C218 109.8(6) .
C239 C229 C228 120.6(6) .
C239 C229 C219 120.6(5) .
C228 C229 C219 108.3(6) .
C240 C230 C220 121.1(5) .
C240 C230 C221 120.7(6) .
C220 C230 C221 108.9(6) .
C221 C231 C232 117.7(6) .
C221 C231 C241 120.0(6) .
C232 C231 C241 108.9(6) .
C222 C232 C231 120.1(6) .
C222 C232 C242 118.9(6) .
C231 C232 C242 108.3(6) .
C223 C233 C234 119.1(6) .
C223 C233 C243 119.9(6) .
C234 C233 C243 108.2(5) .
C224 C234 C233 118.8(6) .
C224 C234 C244 120.1(5) .
C233 C234 C244 107.9(5) .
C225 C235 C245 121.6(6) .
C225 C235 C236 117.7(6) .
C245 C235 C236 107.7(6) .
C226 C236 C246 120.4(6) .
C226 C236 C235 119.1(6) .
C246 C236 C235 107.9(6) .
C227 C237 C238 120.0(6) .
C227 C237 C247 120.6(7) .
C238 C237 C247 108.2(6) .
C237 C238 C228 118.8(6) .
C237 C238 C248 108.9(6) .
C228 C238 C248 119.6(6) .
C229 C239 C240 119.2(6) .
C229 C239 C249 119.5(6) .
C240 C239 C249 108.2(6) .
C230 C240 C239 119.1(6) .
C230 C240 C250 119.6(5) .
C239 C240 C250 108.6(6) .
C250 C241 C251 120.8(6) .
C250 C241 C231 119.4(6) .
C251 C241 C231 107.0(6) .
C243 C242 C232 120.8(6) .
C243 C242 C251 119.3(6) .
C232 C242 C251 107.4(6) .
C242 C243 C252 120.6(6) .
C242 C243 C233 119.2(6) .
C252 C243 C233 107.6(5) .
C245 C244 C252 119.8(6) .
C245 C244 C234 120.6(6) .
C252 C244 C234 107.7(5) .
C244 C245 C235 118.8(6) .
C244 C245 C253 120.2(6) .
C235 C245 C253 108.9(6) .
C247 C246 C236 119.5(7) .
C247 C246 C253 120.5(7) .
C236 C246 C253 108.1(6) .
C246 C247 C254 120.1(6) .
C246 C247 C237 120.0(7) .
C254 C247 C237 107.3(6) .
C249 C248 C254 121.4(6) .
C249 C248 C238 119.5(6) .
C254 C248 C238 106.0(6) .
C248 C249 C255 118.8(6) .
C248 C249 C239 120.8(6) .
C255 C249 C239 107.8(6) .
C241 C250 C240 120.5(6) .
C241 C250 C255 118.8(6) .
C240 C250 C255 108.0(5) .
C256 C251 C241 119.5(6) .
C256 C251 C242 120.6(6) .
C241 C251 C242 108.4(6) .
C257 C252 C244 119.7(6) .
C257 C252 C243 119.9(6) .
C244 C252 C243 108.6(6) .
C258 C253 C245 121.0(6) .
C258 C253 C246 118.9(6) .
C245 C253 C246 107.4(6) .
C247 C254 C259 120.0(7) .
C247 C254 C248 109.6(6) .
C259 C254 C248 119.6(6) .
C260 C255 C249 120.5(6) .
C260 C255 C250 120.5(6) .
C249 C255 C250 107.3(6) .
C251 C256 C257 119.9(6) .
C251 C256 C260 120.4(7) .
C257 C256 C260 107.7(6) .
C252 C257 C256 119.6(6) .
C252 C257 C258 120.0(6) .
C256 C257 C258 108.2(6) .
C253 C258 C259 121.0(6) .
C253 C258 C257 119.2(6) .
C259 C258 C257 107.7(6) .
C254 C259 C258 119.4(7) .
C254 C259 C260 118.9(6) .
C258 C259 C260 109.1(6) .
C255 C260 C259 120.7(6) .
C255 C260 C256 120.0(6) .
C259 C260 C256 107.3(6) .
C262 C261 C266 115.8(6) .
C262 C261 C206 121.9(6) .
C266 C261 C206 122.1(6) .
C261 C262 C263 122.0(6) .
C261 C262 H262 119 .
C263 C262 H262 119 .
C264 C263 C262 122.5(6) .
C264 C263 H263 118.7 .
C262 C263 H263 118.7 .
C263 C264 C265 116.0(6) .
C263 C264 C267 122.5(7) .
C265 C264 C267 121.3(7) .
C264 C265 C266 121.0(7) .
C264 C265 H265 119.5 .
C266 C265 H265 119.5 .
C261 C266 C265 122.6(7) .
C261 C266 H266 118.7 .
C265 C266 H266 118.7 .
C272 C267 C268 114.2(9) .
C272 C267 C264 123.9(9) .
C268 C267 C264 121.9(9) .
C267 C268 C269 121.1(14) .
C267 C268 H268 119.4 .
C269 C268 H268 119.4 .
C270 C269 C268 118.0(16) .
C270 C269 H269 121 .
C268 C269 H269 121 .
C271 C270 C269 123.9(17) .
C271 C270 H270 118.1 .
C269 C270 H270 118.1 .
C270 C271 C272 114.5(17) .
C270 C271 H271 122.8 .
C272 C271 H271 122.8 .
C267 C272 C271 127.8(12) .
C267 C272 H272 116.1 .
C271 C272 H272 116.1 .
C274 C273 C278 115.8(6) .
C274 C273 C207 120.8(6) .
C278 C273 C207 123.3(6) .
C273 C274 C275 122.3(7) .
C273 C274 H274 118.8 .
C275 C274 H274 118.8 .
C276 C275 C274 123.7(7) .
C276 C275 H275 118.1 .
C274 C275 H275 118.1 .
C275 C276 C277 113.5(6) .
C275 C276 C279 121.3(7) .
C277 C276 C279 125.2(8) .
C276 C277 C278 124.0(8) .
C276 C277 H277 118 .
C278 C277 H277 118 .
C273 C278 C277 120.6(7) .
C273 C278 H278 119.7 .
C277 C278 H278 119.7 .
C284 C279 C280 117.5(7) .
C284 C279 C276 122.7(8) .
C280 C279 C276 119.8(8) .
C279 C280 C281 122.5(10) .
C279 C280 H280 118.7 .
C281 C280 H280 118.7 .
C282 C281 C280 118.8(10) .
C282 C281 H281 120.6 .
C280 C281 H281 120.6 .
C281 C282 C283 120.1(9) .
C281 C282 H282 119.9 .
C283 C282 H282 119.9 .
C282 C283 C284 119.0(9) .
C282 C283 H283 120.5 .
C284 C283 H283 120.5 .
C279 C284 C283 121.8(8) .
C279 C284 H284 119.1 .
C283 C284 H284 119.1 .
C290 C285 C286 115.2(7) .
C290 C285 C208 121.8(6) .
C286 C285 C208 122.8(6) .
C287 C286 C285 121.6(7) .
C287 C286 H286 119.2 .
C285 C286 H286 119.2 .
C288 C287 C286 121.4(7) .
C288 C287 H287 119.3 .
C286 C287 H287 119.3 .
C289 C288 C287 116.8(7) .
C289 C288 C291 122.1(7) .
C287 C288 C291 121.0(7) .
C288 C289 C290 121.5(7) .
C288 C289 H289 119.2 .
C290 C289 H289 119.2 .
C285 C290 C289 123.4(7) .
C285 C290 H290 118.3 .
C289 C290 H290 118.3 .
C296 C291 C292 117.1(7) .
C296 C291 C288 120.5(7) .
C292 C291 C288 122.3(7) .
C293 C292 C291 120.1(8) .
C293 C292 H292 119.9 .
C291 C292 H292 119.9 .
C294 C293 C292 121.2(9) .
C294 C293 H293 119.4 .
C292 C293 H293 119.4 .
C295 C294 C293 120.3(9) .
C295 C294 H294 119.9 .
C293 C294 H294 119.9 .
C294 C295 C296 119.7(9) .
C294 C295 H295 120.1 .
C296 C295 H295 120.1 .
C291 C296 C295 121.4(8) .
C291 C296 H296 119.3 .
C295 C296 H296 119.3 .
C298 C297 C302 117.0(6) .
C298 C297 C209 123.1(6) .
C302 C297 C209 119.9(6) .
C297 C298 C299 121.2(7) .
C297 C298 H298 119.4 .
C299 C298 H298 119.4 .
C300 C299 C298 122.5(7) .
C300 C299 H299 118.8 .
C298 C299 H299 118.8 .
C299 C300 C301 116.7(6) .
C299 C300 C303 121.2(7) .
C301 C300 C303 122.0(6) .
C302 C301 C300 121.4(7) .
C302 C301 H301 119.3 .
C300 C301 H301 119.3 .
C301 C302 C297 121.1(7) .
C301 C302 H302 119.4 .
C297 C302 H302 119.4 .
C304 C303 C308 118.3(7) .
C304 C303 C300 120.4(7) .
C308 C303 C300 121.2(7) .
C303 C304 C305 120.6(8) .
C303 C304 H304 119.7 .
C305 C304 H304 119.7 .
C306 C305 C304 119.7(8) .
C306 C305 H305 120.2 .
C304 C305 H305 120.2 .
C305 C306 C307 119.8(8) .
C305 C306 H306 120.1 .
C307 C306 H306 120.1 .
C308 C307 C306 120.2(8) .
C308 C307 H307 119.9 .
C306 C307 H307 119.9 .
C307 C308 C303 121.4(8) .
C307 C308 H308 119.3 .
C303 C308 H308 119.3 .
C310 C309 C314 110.4(9) .
C310 C309 C210 124.8(8) .
C314 C309 C210 123.5(7) .
C309 C310 C311 123.8(12) .
C309 C310 H310 118.1 .
C311 C310 H310 118.1 .
C312 C311 C310 124.6(11) .
C312 C311 H311 117.7 .
C310 C311 H311 117.7 .
C313 C312 C311 110.5(11) .
C313 C312 C315 124.8(11) .
C311 C312 C315 124.4(11) .
C312 C313 C314 125.2(11) .
C312 C313 H313 117.4 .
C314 C313 H313 117.4 .
C309 C314 C313 122.7(10) .
C309 C314 H314 118.6 .
C313 C314 H314 118.6 .
C320 C315 C316 117.1(9) .
C320 C315 C312 121.2(9) .
C316 C315 C312 121.7(10) .
C317 C316 C315 119.8(11) .
C317 C316 H316 120.1 .
C315 C316 H316 120.1 .
C318 C317 C316 121.8(11) .
C318 C317 H317 119.1 .
C316 C317 H317 119.1 .
C317 C318 C319 120.8(10) .
C317 C318 H318 119.6 .
C319 C318 H318 119.6 .
C318 C319 C320 116.6(11) .
C318 C319 H319 121.7 .
C320 C319 H319 121.7 .
C315 C320 C319 123.9(10) .
C315 C320 H320 118.1 .
C319 C320 H320 118.1 .
C322 C321 C201 123.7(8) .
C322 C321 H32A 106.4 .
C201 C321 H32A 106.4 .
C322 C321 H32B 106.4 .
C201 C321 H32B 106.4 .
H32A C321 H32B 106.5 .
C321 C322 C323 122.3(9) .
C321 C322 H32C 106.8 .
C323 C322 H32C 106.8 .
C321 C322 H32D 106.8 .
C323 C322 H32D 106.8 .
H32C C322 H32D 106.6 .
C324 C323 C322 126(2) .
C324 C323 H32E 105.7 .
C322 C323 H32E 105.7 .
C324 C323 H32F 105.7 .
C322 C323 H32F 105.7 .
H32E C323 H32F 106.2 .
C323 C324 C325 130(3) .
C323 C324 H32I 104.7 .
C325 C324 H32I 104.7 .
C323 C324 H32J 104.7 .
C325 C324 H32J 104.7 .
H32I C324 H32J 105.7 .
C326 C325 C324 113.5(19) .
C326 C325 H32K 108.9 .
C324 C325 H32K 108.9 .
C326 C325 H32L 108.9 .
C324 C325 H32L 108.9 .
H32K C325 H32L 107.7 .
C325 C326 S2 139.5(14) .
C325 C326 H32G 102.2 .
S2 C326 H32G 102.2 .
C325 C326 H32H 102.2 .
S2 C326 H32H 102.2 .
H32G C326 H32H 104.8 .
O2 C327 C328 126(2) .
O2 C327 S2 126.0(19) .
C328 C327 S2 107.6(15) .
C327 C328 H33A 109.5 .
C327 C328 H33B 109.5 .
H33A C328 H33B 109.5 .
C327 C328 H33C 109.5 .
H33A C328 H33C 109.5 .
H33B C328 H33C 109.5 .
O2B C401 C402 125(3) .
O2B C401 S2B 109(3) .
C402 C401 S2B 115(3) .
S3 C601 S3 180.0000(10) 2_667
S4 C602 S4 180.000(4) 2_677
C702 C701 C705 95(3) .
C702 C701 C709 133(3) .
C705 C701 C709 129(3) .
C701 C702 C705 53(2) .
C709 C703 C708 71(3) .
C704 C705 C701 170(3) .
C704 C705 C706 92.8(18) .
C701 C705 C706 97(2) .
C704 C705 C702 139(3) .
C701 C705 C702 32.3(10) .
C706 C705 C702 127.2(17) .
C707 C706 C705 141(3) .
C707 C706 C708 29(3) .
C705 C706 C708 112.8(15) .
C708 C707 C706 109(6) .
C707 C708 C703 171(3) .
C707 C708 C709 136(4) .
C703 C708 C709 43.6(14) .
C707 C708 C706 42(4) .
C703 C708 C706 137.3(18) .
C709 C708 C706 94.0(18) .
C703 C709 C701 169(3) .
C703 C709 C708 65(4) .
C701 C709 C708 106.8(16) .

loop_
_geom_bond_atom_site_label_1
_geom_bond_atom_site_label_2
_geom_bond_distance
_geom_bond_site_symmetry_2
O1 C127 1.160(11) .
O2 C327 1.035(19) .
S1 C127 1.651(9) .
S1 C126 1.719(10) .
S2 C326 1.796(12) .
S2 C327 1.85(2) .
C1 C2 1.523(8) .
C1 C5 1.527(8) .
C1 C6 1.566(8) .
C1 C121 1.625(9) .
C2 C3 1.356(7) .
C2 C7 1.518(8) .
C3 C4 1.459(8) .
C3 C8 1.516(8) .
C4 C5 1.352(8) .
C4 C9 1.527(7) .
C5 C10 1.517(8) .
C6 C19 1.524(8) .
C6 C61 1.545(7) .
C6 C18 1.553(8) .
C7 C20 1.547(8) .
C7 C73 1.549(7) .
C7 C11 1.555(8) .
C8 C85 1.524(8) .
C8 C12 1.525(8) .
C8 C13 1.558(8) .
C9 C97 1.533(8) .
C9 C15 1.544(8) .
C9 C14 1.545(8) .
C10 C109 1.520(8) .
C10 C16 1.549(8) .
C10 C17 1.562(8) .
C11 C12 1.378(8) .
C11 C21 1.416(8) .
C12 C22 1.422(8) .
C13 C14 1.359(8) .
C13 C23 1.425(8) .
C14 C24 1.434(8) .
C15 C16 1.367(8) .
C15 C25 1.437(8) .
C16 C26 1.432(8) .
C17 C18 1.359(8) .
C17 C27 1.427(8) .
C18 C28 1.422(8) .
C19 C20 1.367(8) .
C19 C29 1.436(8) .
C20 C30 1.430(8) .
C21 C31 1.392(8) .
C21 C30 1.457(8) .
C22 C32 1.388(8) .
C22 C23 1.440(8) .
C23 C33 1.396(8) .
C24 C34 1.391(8) .
C24 C25 1.465(8) .
C25 C35 1.382(8) .
C26 C36 1.404(8) .
C26 C27 1.457(8) .
C27 C37 1.376(8) .
C28 C38 1.397(8) .
C28 C29 1.425(8) .
C29 C39 1.366(8) .
C30 C40 1.379(9) .
C31 C32 1.435(8) .
C31 C41 1.456(9) .
C32 C42 1.465(8) .
C33 C34 1.412(8) .
C33 C43 1.441(9) .
C34 C44 1.454(9) .
C35 C45 1.444(9) .
C35 C36 1.455(8) .
C36 C46 1.430(8) .
C37 C38 1.425(8) .
C37 C47 1.442(8) .
C38 C48 1.446(9) .
C39 C40 1.452(8) .
C39 C49 1.465(9) .
C40 C50 1.468(9) .
C41 C50 1.369(9) .
C41 C51 1.459(9) .
C42 C43 1.401(9) .
C42 C51 1.440(9) .
C43 C52 1.455(9) .
C44 C45 1.396(9) .
C44 C52 1.440(9) .
C45 C53 1.442(9) .
C46 C47 1.409(8) .
C46 C53 1.451(9) .
C47 C54 1.423(9) .
C48 C49 1.386(9) .
C48 C54 1.461(9) .
C49 C55 1.434(9) .
C50 C55 1.445(9) .
C51 C56 1.377(9) .
C52 C57 1.383(9) .
C53 C58 1.389(9) .
C54 C59 1.383(9) .
C55 C60 1.409(9) .
C56 C57 1.436(9) .
C56 C60 1.461(10) .
C57 C58 1.445(10) .
C58 C59 1.471(9) .
C59 C60 1.464(10) .
C61 C66 1.374(7) .
C61 C62 1.385(8) .
C62 C63 1.402(8) .
C62 H62 0.93 .
C63 C64 1.398(8) .
C63 H63 0.93 .
C64 C65 1.360(8) .
C64 C67 1.478(8) .
C65 C66 1.378(8) .
C65 H65 0.93 .
C66 H66 0.93 .
C67 C68 1.390(9) .
C67 C72 1.405(9) .
C68 C69 1.400(9) .
C68 H68 0.93 .
C69 C70 1.392(11) .
C69 H69 0.93 .
C70 C71 1.360(11) .
C70 H70 0.93 .
C71 C72 1.393(9) .
C71 H71 0.93 .
C72 H72 0.93 .
C73 C78 1.377(8) .
C73 C74 1.378(8) .
C74 C75 1.368(8) .
C74 H74 0.93 .
C75 C76 1.379(8) .
C75 H75 0.93 .
C76 C77 1.391(8) .
C76 C79 1.499(8) .
C77 C78 1.365(8) .
C77 H77 0.93 .
C78 H78 0.93 .
C79 C84 1.379(9) .
C79 C80 1.381(8) .
C80 C81 1.393(9) .
C80 H80 0.93 .
C81 C82 1.379(10) .
C81 H81 0.93 .
C82 C83 1.354(10) .
C82 H82 0.93 .
C83 C84 1.400(9) .
C83 H83 0.93 .
C84 H84 0.93 .
C85 C90 1.387(8) .
C85 C86 1.407(8) .
C86 C87 1.376(8) .
C86 H86 0.93 .
C87 C88 1.410(9) .
C87 H87 0.93 .
C88 C89 1.390(9) .
C88 C91 1.469(9) .
C89 C90 1.363(9) .
C89 H89 0.93 .
C90 H90 0.93 .
C91 C96 1.356(9) .
C91 C92 1.435(10) .
C92 C93 1.380(11) .
C92 H92 0.93 .
C93 C94 1.362(12) .
C93 H93 0.93 .
C94 C95 1.382(12) .
C94 H94 0.93 .
C95 C96 1.402(11) .
C95 H95 0.93 .
C96 H96 0.93 .
C97 C102 1.380(8) .
C97 C98 1.387(8) .
C98 C99 1.375(8) .
C98 H98 0.93 .
C99 C100 1.385(8) .
C99 H99 0.93 .
C100 C101 1.385(8) .
C100 C103 1.469(9) .
C101 C102 1.391(8) .
C101 H101 0.93 .
C102 H102 0.93 .
C103 C108 1.381(9) .
C103 C104 1.391(9) .
C104 C105 1.402(10) .
C104 H104 0.93 .
C105 C106 1.377(11) .
C105 H105 0.93 .
C106 C107 1.367(11) .
C106 H106 0.93 .
C107 C108 1.394(10) .
C107 H107 0.93 .
C108 H108 0.93 .
C109 C110 1.386(8) .
C109 C114 1.394(8) .
C110 C111 1.369(8) .
C110 H110 0.93 .
C111 C112 1.414(8) .
C111 H111 0.93 .
C112 C113 1.357(8) .
C112 C115 1.469(9) .
C113 C114 1.377(8) .
C113 H113 0.93 .
C114 H114 0.93 .
C115 C116 1.388(9) .
C115 C120 1.404(9) .
C116 C117 1.369(9) .
C116 H116 0.93 .
C117 C118 1.374(11) .
C117 H117 0.93 .
C118 C119 1.387(11) .
C118 H118 0.93 .
C119 C120 1.373(10) .
C119 H119 0.93 .
C120 H120 0.93 .
C121 C122 1.498(9) .
C121 H12A 0.97 .
C121 H12B 0.97 .
C122 C123 1.483(9) .
C122 H12C 0.97 .
C122 H12D 0.97 .
C123 C124 1.394(12) .
C123 H12E 0.97 .
C123 H12F 0.97 .
C124 C125 1.620(14) .
C124 H12J 0.97 .
C124 H12K 0.97 .
C125 C126 1.450(13) .
C125 H12G 0.97 .
C125 H12H 0.97 .
C126 H12E 0.97 .
C126 H12F 0.97 .
C127 C128 1.503(13) .
C128 H12G 0.96 .
C128 H12H 0.96 .
C128 H12I 0.96 .
C201 C202 1.458(8) .
C201 C205 1.484(8) .
C201 C206 1.580(9) .
C201 C321 1.791(13) .
C202 C203 1.371(8) .
C202 C207 1.534(8) .
C203 C204 1.453(8) .
C203 C208 1.520(8) .
C204 C205 1.408(8) .
C204 C209 1.522(8) .
C205 C210 1.549(8) .
C206 C261 1.518(8) .
C206 C211 1.538(9) .
C206 C220 1.546(8) .
C207 C273 1.531(8) .
C207 C212 1.546(9) .
C207 C213 1.552(8) .
C208 C285 1.519(8) .
C208 C215 1.543(8) .
C208 C214 1.547(8) .
C209 C217 1.529(8) .
C209 C297 1.534(8) .
C209 C216 1.554(9) .
C210 C309 1.529(9) .
C210 C219 1.531(8) .
C210 C218 1.536(8) .
C211 C212 1.374(8) .
C211 C221 1.423(9) .
C212 C222 1.446(8) .
C213 C214 1.349(8) .
C213 C223 1.433(8) .
C214 C224 1.432(8) .
C215 C216 1.374(8) .
C215 C225 1.423(8) .
C216 C226 1.426(9) .
C217 C218 1.356(8) .
C217 C227 1.426(9) .
C218 C228 1.432(9) .
C219 C220 1.366(8) .
C219 C229 1.441(8) .
C220 C230 1.428(8) .
C221 C231 1.394(9) .
C221 C230 1.429(8) .
C222 C232 1.364(8) .
C222 C223 1.432(8) .
C223 C233 1.392(8) .
C224 C234 1.380(8) .
C224 C225 1.463(8) .
C225 C235 1.389(9) .
C226 C236 1.401(9) .
C226 C227 1.444(9) .
C227 C237 1.386(9) .
C228 C238 1.419(9) .
C228 C229 1.429(8) .
C229 C239 1.400(9) .
C230 C240 1.398(8) .
C231 C232 1.439(9) .
C231 C241 1.460(9) .
C232 C242 1.458(9) .
C233 C234 1.441(8) .
C233 C243 1.458(8) .
C234 C244 1.463(8) .
C235 C245 1.433(9) .
C235 C236 1.448(9) .
C236 C246 1.442(9) .
C237 C238 1.405(9) .
C237 C247 1.451(9) .
C238 C248 1.458(9) .
C239 C240 1.433(8) .
C239 C249 1.455(9) .
C240 C250 1.438(8) .
C241 C250 1.390(8) .
C241 C251 1.459(9) .
C242 C243 1.377(8) .
C242 C251 1.462(8) .
C243 C252 1.444(8) .
C244 C245 1.389(8) .
C244 C252 1.443(8) .
C245 C253 1.437(8) .
C246 C247 1.388(9) .
C246 C253 1.448(9) .
C247 C254 1.414(9) .
C248 C249 1.388(9) .
C248 C254 1.438(9) .
C249 C255 1.453(9) .
C250 C255 1.462(9) .
C251 C256 1.386(9) .
C252 C257 1.411(8) .
C253 C258 1.387(9) .
C254 C259 1.417(9) .
C255 C260 1.387(9) .
C256 C257 1.440(9) .
C256 C260 1.448(9) .
C257 C258 1.447(8) .
C258 C259 1.421(9) .
C259 C260 1.442(9) .
C261 C262 1.357(8) .
C261 C266 1.377(9) .
C262 C263 1.375(9) .
C262 H262 0.93 .
C263 C264 1.371(9) .
C263 H263 0.93 .
C264 C265 1.372(9) .
C264 C267 1.465(9) .
C265 C266 1.382(9) .
C265 H265 0.93 .
C266 H266 0.93 .
C267 C272 1.297(12) .
C267 C268 1.339(13) .
C268 C269 1.386(16) .
C268 H268 0.93 .
C269 C270 1.37(2) .
C269 H269 0.93 .
C270 C271 1.23(2) .
C270 H270 0.93 .
C271 C272 1.418(17) .
C271 H271 0.93 .
C272 H272 0.93 .
C273 C274 1.353(8) .
C273 C278 1.358(9) .
C274 C275 1.374(9) .
C274 H274 0.93 .
C275 C276 1.340(9) .
C275 H275 0.93 .
C276 C277 1.370(10) .
C276 C279 1.479(9) .
C277 C278 1.385(10) .
C277 H277 0.93 .
C278 H278 0.93 .
C279 C284 1.361(10) .
C279 C280 1.371(12) .
C280 C281 1.405(12) .
C280 H280 0.93 .
C281 C282 1.374(13) .
C281 H281 0.93 .
C282 C283 1.374(13) .
C282 H282 0.93 .
C283 C284 1.420(11) .
C283 H283 0.93 .
C284 H284 0.93 .
C285 C290 1.343(9) .
C285 C286 1.392(9) .
C286 C287 1.388(9) .
C286 H286 0.93 .
C287 C288 1.365(9) .
C287 H287 0.93 .
C288 C289 1.352(9) .
C288 C291 1.491(9) .
C289 C290 1.382(9) .
C289 H289 0.93 .
C290 H290 0.93 .
C291 C296 1.392(10) .
C291 C292 1.394(9) .
C292 C293 1.390(10) .
C292 H292 0.93 .
C293 C294 1.353(12) .
C293 H293 0.93 .
C294 C295 1.353(12) .
C294 H294 0.93 .
C295 C296 1.395(11) .
C295 H295 0.93 .
C296 H296 0.93 .
C297 C298 1.380(9) .
C297 C302 1.392(9) .
C298 C299 1.381(9) .
C298 H298 0.93 .
C299 C300 1.357(9) .
C299 H299 0.93 .
C300 C301 1.403(9) .
C300 C303 1.496(9) .
C301 C302 1.374(9) .
C301 H301 0.93 .
C302 H302 0.93 .
C303 C304 1.373(10) .
C303 C308 1.395(10) .
C304 C305 1.392(10) .
C304 H304 0.93 .
C305 C306 1.375(11) .
C305 H305 0.93 .
C306 C307 1.384(11) .
C306 H306 0.93 .
C307 C308 1.349(9) .
C307 H307 0.93 .
C308 H308 0.93 .
C309 C310 1.279(11) .
C309 C314 1.303(11) .
C310 C311 1.384(14) .
C310 H310 0.93 .
C311 C312 1.306(14) .
C311 H311 0.93 .
C312 C313 1.226(12) .
C312 C315 1.474(12) .
C313 C314 1.422(13) .
C313 H313 0.93 .
C314 H314 0.93 .
C315 C320 1.365(12) .
C315 C316 1.401(13) .
C316 C317 1.394(13) .
C316 H316 0.93 .
C317 C318 1.352(14) .
C317 H317 0.93 .
C318 C319 1.383(14) .
C318 H318 0.93 .
C319 C320 1.420(12) .
C319 H319 0.93 .
C320 H320 0.93 .
C321 C322 1.351(12) .
C321 H32A 0.97 .
C321 H32B 0.97 .
C322 C323 1.482(11) .
C322 H32C 0.97 .
C322 H32D 0.97 .
C323 C324 1.07(2) .
C323 H32E 0.97 .
C323 H32F 0.97 .
C324 C325 1.59(3) .
C324 H32I 0.97 .
C324 H32J 0.97 .
C325 C326 1.34(2) .
C325 H32K 0.97 .
C325 H32L 0.97 .
C326 H32G 0.97 .
C326 H32H 0.97 .
C327 C328 1.60(3) .
C328 H33A 0.96 .
C328 H33B 0.96 .
C328 H33C 0.96 .
C401 O2B 1.32(4) .
C401 C402 1.51(4) .
C401 S2B 1.61(4) .
C404 C405 1.66(3) .
S3 C601 1.533(2) .
S4 C602 1.403(7) .
C601 S3 1.533(2) 2_667
C602 S4 1.403(8) 2_677
C701 C702 0.967(16) .
C701 C705 1.44(3) .
C701 C709 1.49(4) .
C702 C705 1.80(2) .
C703 C709 1.28(5) .
C703 C708 1.68(4) .
C704 C705 1.347(18) .
C705 C706 1.70(3) .
C706 C707 1.32(5) .
C706 C708 1.86(4) .
C707 C708 0.95(5) .
C708 C709 1.76(6) .
